data_4029439
loop_
_publ_author_name
'Vibhute, Amol M.'
'Sureshan, Kana M.'

_publ_section_title
;
 Strength from Weakness: Conformational Divergence between Solid and
 Solution States of Substituted Cyclitols Facilitated by
 CH&#x00B7;&#x00B7;&#x00B7;O Hydrogen Bonding.
;
_journal_issue 11
_journal_name_full 'The Journal of organic chemistry'
_journal_page_first 4892
_journal_page_last 4908
_journal_paper_doi 10.1021/jo5004778
_journal_volume 79
_journal_year 2014
_chemical_formula_moiety 'C28 H44 O8'
_chemical_formula_sum 'C28 H44 O8'
_chemical_formula_weight 508.63
_chemical_name_systematic
;
 ?
;
_space_group_IT_number 9
_symmetry_cell_setting monoclinic
_symmetry_space_group_name_Hall 'C -2yc'
_symmetry_space_group_name_H-M 'C 1 c 1'
_atom_sites_solution_hydrogens geom
_atom_sites_solution_primary direct
_atom_sites_solution_secondary difmap
_audit_creation_method SHELXL-97
_cell_angle_alpha 90.00
_cell_angle_beta 107.083(2)
_cell_angle_gamma 90.00
_cell_formula_units_Z 16
_cell_length_a 46.9596(11)
_cell_length_b 12.7191(3)
_cell_length_c 20.5382(5)
_cell_measurement_reflns_used 3618
_cell_measurement_temperature 296(2)
_cell_measurement_theta_max 20.91
_cell_measurement_theta_min 2.50
_cell_volume 11725.9(5)
_computing_cell_refinement 'Bruker SAINT'
_computing_data_collection 'Bruker APEX2'
_computing_data_reduction 'Bruker SAINT'
_computing_molecular_graphics 'Bruker SHELXTL'
_computing_publication_material 'Bruker SHELXTL'
_computing_structure_refinement 'SHELXL-97 (Sheldrick, 2008)'
_computing_structure_solution 'SHELXS-97 (Sheldrick, 2008)'
_diffrn_ambient_temperature 296(2)
_diffrn_measured_fraction_theta_full 0.993
_diffrn_measured_fraction_theta_max 0.993
_diffrn_measurement_device_type 'Bruker APEX-II CCD'
_diffrn_measurement_method '\f and \w scans'
_diffrn_radiation_monochromator graphite
_diffrn_radiation_source 'fine-focus sealed tube'
_diffrn_radiation_type MoK\a
_diffrn_radiation_wavelength 0.71073
_diffrn_reflns_av_R_equivalents 0.0681
_diffrn_reflns_av_sigmaI/netI 0.1747
_diffrn_reflns_limit_h_max 62
_diffrn_reflns_limit_h_min -62
_diffrn_reflns_limit_k_max 16
_diffrn_reflns_limit_k_min -16
_diffrn_reflns_limit_l_max 27
_diffrn_reflns_limit_l_min -23
_diffrn_reflns_number 54361
_diffrn_reflns_theta_full 28.19
_diffrn_reflns_theta_max 28.19
_diffrn_reflns_theta_min 0.91
_exptl_absorpt_coefficient_mu 0.083
_exptl_absorpt_correction_T_max 0.9917
_exptl_absorpt_correction_T_min 0.9836
_exptl_absorpt_correction_type multi-scan
_exptl_absorpt_process_details SADABS
_exptl_crystal_colour colourless
_exptl_crystal_density_diffrn 1.152
_exptl_crystal_density_method 'not measured'
_exptl_crystal_description block
_exptl_crystal_F_000 4416
_exptl_crystal_size_max 0.20
_exptl_crystal_size_mid 0.15
_exptl_crystal_size_min 0.10
_refine_diff_density_max 0.344
_refine_diff_density_min -0.409
_refine_diff_density_rms 0.128
_refine_ls_abs_structure_details 'Flack H D (1983), Acta Cryst. A39, 876-881'
_refine_ls_abs_structure_Flack 0(2)
_refine_ls_extinction_method none
_refine_ls_goodness_of_fit_ref 0.939
_refine_ls_hydrogen_treatment mixed
_refine_ls_matrix_type full
_refine_ls_number_parameters 1286
_refine_ls_number_reflns 24353
_refine_ls_number_restraints 50
_refine_ls_restrained_S_all 0.943
_refine_ls_R_factor_all 0.3114
_refine_ls_R_factor_gt 0.0619
_refine_ls_shift/su_max 2.362
_refine_ls_shift/su_mean 0.448
_refine_ls_structure_factor_coef Fsqd
_refine_ls_weighting_details 'calc w=1/[\s^2^(Fo^2^)+(0.1057P)^2^+0.0000P] where P=(Fo^2^+2Fc^2^)/3'
_refine_ls_weighting_scheme calc
_refine_ls_wR_factor_gt 0.1422
_refine_ls_wR_factor_ref 0.2927
_reflns_number_gt 5056
_reflns_number_total 24353
_reflns_threshold_expression >2\s(I)
_cod_data_source_file jo5004778_si_003.cif
_cod_data_source_block monocc
_cod_depositor_comments
;
The following automatic conversions were performed:

'_symmetry_cell_setting' value 'Monoclinic' changed to 'monoclinic'
according to
/usr/data/users/saulius/crontab/automatic-downloads/rss-feeds/ACS/lib/dictionaries/cif_core.dic
dictionary named 'cif_core.dic' version 2.4.2 from 2011-04-26.

Automatic conversion script
Id: cif_fix_values 2281 2013-09-26 08:29:07Z andrius 

 Adding full bibliography for 4029436--4029440.cif.
;
_cod_original_sg_symbol_H-M 'Cc   '
_cod_database_code 4029439

loop_
_symmetry_equiv_pos_as_xyz
'x, y, z'
'x, -y, z+1/2'
'x+1/2, y+1/2, z'
'x+1/2, -y+1/2, z+1/2'

loop_
_atom_site_label
_atom_site_type_symbol
_atom_site_fract_x
_atom_site_fract_y
_atom_site_fract_z
_atom_site_U_iso_or_equiv
_atom_site_adp_type
_atom_site_occupancy
_atom_site_symmetry_multiplicity
_atom_site_calc_flag
_atom_site_refinement_flags
_atom_site_disorder_assembly
_atom_site_disorder_group
C1A C 0.6587(3) 0.5601(11) 0.5264(8) 0.045(4) Uani 1 1 d . . .
H1A H 0.6731 0.5054 0.5480 0.054 Uiso 1 1 calc R . .
C1B C 0.1585(3) 1.4387(11) 0.0250(8) 0.051(4) Uani 1 1 d . . .
H1B H 0.1728 1.4936 0.0464 0.061 Uiso 1 1 calc R . .
C1C C 0.3777(3) 0.6910(11) 0.2849(8) 0.047(4) Uani 1 1 d . . .
H1C H 0.3635 0.7467 0.2639 0.056 Uiso 1 1 calc R . .
C1D C 0.3773(4) 1.1896(12) 0.2852(7) 0.049(4) Uani 1 1 d . . .
H1D H 0.3629 1.2449 0.2649 0.058 Uiso 1 1 calc R . .
C2A C 0.6351(3) 0.5723(11) 0.5619(7) 0.041(4) Uani 1 1 d . . .
H2A H 0.6303 0.5031 0.5768 0.049 Uiso 1 1 calc R . .
C2B C 0.1348(4) 1.4274(10) 0.0622(7) 0.046(4) Uani 1 1 d . . .
H2B H 0.1301 1.4970 0.0767 0.055 Uiso 1 1 calc R . .
C2C C 0.4005(3) 0.6733(11) 0.2444(8) 0.049(4) Uani 1 1 d . . .
H2C H 0.4051 0.7421 0.2286 0.059 Uiso 1 1 calc R . .
C2D C 0.4002(3) 1.1737(12) 0.2431(7) 0.050(4) Uani 1 1 d . . .
H2D H 0.4048 1.2428 0.2277 0.061 Uiso 1 1 calc R . .
C3A C 0.6434(3) 0.6496(12) 0.6247(7) 0.046(4) Uani 1 1 d . . .
H3A H 0.6521 0.6072 0.6655 0.055 Uiso 1 1 calc R . .
C3B C 0.1430(3) 1.3506(11) 0.1253(8) 0.042(4) Uani 1 1 d . . .
H3B H 0.1518 1.3928 0.1662 0.050 Uiso 1 1 calc R . .
C3C C 0.3932(3) 0.6013(11) 0.1855(8) 0.045(4) Uani 1 1 d . . .
H3C H 0.3847 0.6442 0.1447 0.054 Uiso 1 1 calc R . .
C3D C 0.3937(4) 1.0993(10) 0.1837(8) 0.052(4) Uani 1 1 d . . .
H3D H 0.3853 1.1412 0.1425 0.062 Uiso 1 1 calc R . .
C4A C 0.6644(3) 0.7394(11) 0.6258(7) 0.042(4) Uani 1 1 d . . .
H4A H 0.6540 0.7981 0.5979 0.050 Uiso 1 1 calc R . .
C4B C 0.1639(3) 1.2615(11) 0.1250(7) 0.041(4) Uani 1 1 d . . .
H4B H 0.1534 1.2030 0.0969 0.049 Uiso 1 1 calc R . .
C4C C 0.3713(3) 0.5086(11) 0.1827(8) 0.047(4) Uani 1 1 d . . .
H4C H 0.3819 0.4490 0.2093 0.057 Uiso 1 1 calc R . .
C4D C 0.3715(3) 1.0090(10) 0.1826(7) 0.048(4) Uani 1 1 d . . .
H4D H 0.3821 0.9491 0.2088 0.058 Uiso 1 1 calc R . .
C5A C 0.6884(3) 0.6983(11) 0.5991(7) 0.044(4) Uani 1 1 d . . .
H5A H 0.6988 0.6395 0.6270 0.052 Uiso 1 1 calc R . .
C5B C 0.1885(3) 1.3018(11) 0.0995(8) 0.045(4) Uani 1 1 d . . .
H5B H 0.1990 1.3600 0.1277 0.054 Uiso 1 1 calc R . .
C5C C 0.3477(3) 0.5487(11) 0.2127(8) 0.041(4) Uani 1 1 d . . .
H5C H 0.3369 0.6067 0.1847 0.049 Uiso 1 1 calc R . .
C5D C 0.3484(3) 1.0480(12) 0.2139(8) 0.052(4) Uani 1 1 d . . .
H5D H 0.3378 1.1068 0.1865 0.062 Uiso 1 1 calc R . .
C6A C 0.6738(3) 0.6632(11) 0.5255(7) 0.045(4) Uani 1 1 d . . .
H6A H 0.6592 0.7158 0.5015 0.054 Uiso 1 1 calc R . .
C6B C 0.1738(3) 1.3376(11) 0.0264(7) 0.037(4) Uani 1 1 d . . .
H6B H 0.1593 1.2845 0.0027 0.045 Uiso 1 1 calc R . .
C6C C 0.3617(4) 0.5870(12) 0.2838(8) 0.049(4) Uani 1 1 d . . .
H6C H 0.3762 0.5346 0.3082 0.059 Uiso 1 1 calc R . .
C6D C 0.3618(3) 1.0855(10) 0.2841(8) 0.045(4) Uani 1 1 d . . .
H6D H 0.3763 1.0335 0.3090 0.054 Uiso 1 1 calc R . .
C7A C 0.7176(4) 0.7462(12) 0.5313(8) 0.048(4) Uani 1 1 d . . .
C7B C 0.2170(3) 1.2520(12) 0.0309(8) 0.051(4) Uani 1 1 d . . .
C7C C 0.3175(4) 0.5030(11) 0.2790(8) 0.043(4) Uani 1 1 d . . .
C7D C 0.3179(3) 1.0046(11) 0.2790(7) 0.043(4) Uani 1 1 d . . .
C8A C 0.7501(3) 0.7038(12) 0.5514(8) 0.064(5) Uani 1 1 d . . .
H8A1 H 0.7520 0.6445 0.5820 0.077 Uiso 1 1 calc R . .
H8A2 H 0.7548 0.6798 0.5109 0.077 Uiso 1 1 calc R . .
C8B C 0.2501(3) 1.2949(12) 0.0539(7) 0.051(4) Uani 1 1 d . . .
H8B1 H 0.2552 1.3220 0.0146 0.061 Uiso 1 1 calc R . .
H8B2 H 0.2517 1.3521 0.0860 0.061 Uiso 1 1 calc R . .
C8C C 0.3220(4) 0.4060(11) 0.3246(7) 0.061(5) Uani 1 1 d . . .
H8C1 H 0.3196 0.4248 0.3685 0.073 Uiso 1 1 calc R . .
H8C2 H 0.3419 0.3786 0.3321 0.073 Uiso 1 1 calc R . .
C8D C 0.3227(4) 0.9086(11) 0.3238(8) 0.060(5) Uani 1 1 d . . .
H8D1 H 0.3205 0.9271 0.3678 0.072 Uiso 1 1 calc R . .
H8D2 H 0.3428 0.8824 0.3309 0.072 Uiso 1 1 calc R . .
C9A C 0.7717(3) 0.7884(12) 0.5855(8) 0.059(5) Uani 1 1 d . . .
H9A1 H 0.7918 0.7612 0.5961 0.071 Uiso 1 1 calc R . .
H9A2 H 0.7680 0.8075 0.6281 0.071 Uiso 1 1 calc R . .
C9B C 0.2717(4) 1.2082(12) 0.0868(8) 0.062(5) Uani 1 1 d . . .
H9B1 H 0.2919 1.2349 0.0973 0.074 Uiso 1 1 calc R . .
H9B2 H 0.2681 1.1882 0.1294 0.074 Uiso 1 1 calc R . .
C9C C 0.2989(4) 0.3210(11) 0.2905(10) 0.080(6) Uani 1 1 d . . .
H9C1 H 0.3036 0.2934 0.2509 0.096 Uiso 1 1 calc R . .
H9C2 H 0.3000 0.2635 0.3222 0.096 Uiso 1 1 calc R . .
C9D C 0.3000(5) 0.8222(13) 0.2904(11) 0.097(7) Uani 1 1 d . . .
H9D1 H 0.3043 0.7962 0.2498 0.117 Uiso 1 1 calc R . .
H9D2 H 0.3018 0.7639 0.3218 0.117 Uiso 1 1 calc R . .
C10A C 0.7689(5) 0.8890(14) 0.5399(10) 0.090(7) Uani 1 1 d . . .
H10A H 0.7749 0.8729 0.4997 0.108 Uiso 1 1 calc R . .
H10B H 0.7818 0.9441 0.5651 0.108 Uiso 1 1 calc R . .
C10B C 0.2689(5) 1.1115(15) 0.0422(11) 0.090(6) Uani 1 1 d . . .
H10C H 0.2814 1.0556 0.0678 0.108 Uiso 1 1 calc R . .
H10D H 0.2757 1.1277 0.0031 0.108 Uiso 1 1 calc R . .
C10C C 0.2682(4) 0.3636(15) 0.2693(10) 0.082(6) Uani 1 1 d . . .
H10E H 0.2545 0.3097 0.2450 0.098 Uiso 1 1 calc R . .
H10F H 0.2624 0.3826 0.3095 0.098 Uiso 1 1 calc R . .
C10D C 0.2692(5) 0.8638(14) 0.2717(11) 0.087(7) Uani 1 1 d . . .
H10G H 0.2644 0.8831 0.3129 0.105 Uiso 1 1 calc R . .
H10H H 0.2555 0.8090 0.2491 0.105 Uiso 1 1 calc R . .
C11A C 0.7358(5) 0.9265(13) 0.5189(9) 0.083(6) Uani 1 1 d . . .
H11A H 0.7308 0.9501 0.5590 0.099 Uiso 1 1 calc R . .
H11B H 0.7334 0.9856 0.4879 0.099 Uiso 1 1 calc R . .
C11B C 0.2360(4) 1.0743(12) 0.0180(9) 0.067(5) Uani 1 1 d . . .
H11C H 0.2342 1.0175 -0.0145 0.081 Uiso 1 1 calc R . .
H11D H 0.2305 1.0468 0.0567 0.081 Uiso 1 1 calc R . .
C11C C 0.2657(4) 0.4561(14) 0.2256(11) 0.098(7) Uani 1 1 d . . .
H11E H 0.2455 0.4834 0.2146 0.118 Uiso 1 1 calc R . .
H11F H 0.2693 0.4351 0.1833 0.118 Uiso 1 1 calc R . .
C11D C 0.2652(4) 0.9556(14) 0.2270(10) 0.092(7) Uani 1 1 d . . .
H11G H 0.2451 0.9824 0.2184 0.111 Uiso 1 1 calc R . .
H11H H 0.2679 0.9350 0.1837 0.111 Uiso 1 1 calc R . .
C12A C 0.7147(4) 0.8406(12) 0.4850(8) 0.060(5) Uani 1 1 d . . .
H12A H 0.6944 0.8668 0.4730 0.072 Uiso 1 1 calc R . .
H12B H 0.7189 0.8196 0.4433 0.072 Uiso 1 1 calc R . .
C12B C 0.2146(4) 1.1597(11) -0.0145(8) 0.061(5) Uani 1 1 d . . .
H12C H 0.2185 1.1817 -0.0563 0.073 Uiso 1 1 calc R . .
H12D H 0.1945 1.1324 -0.0262 0.073 Uiso 1 1 calc R . .
C12C C 0.2870(3) 0.5412(11) 0.2578(7) 0.054(4) Uani 1 1 d . . .
H12E H 0.2853 0.5983 0.2256 0.065 Uiso 1 1 calc R . .
H12F H 0.2820 0.5684 0.2971 0.065 Uiso 1 1 calc R . .
C12D C 0.2875(4) 1.0414(10) 0.2592(7) 0.052(5) Uani 1 1 d . . .
H12G H 0.2855 1.0988 0.2270 0.062 Uiso 1 1 calc R . .
H12H H 0.2828 1.0686 0.2990 0.062 Uiso 1 1 calc R . .
C13A C 0.6106(4) 0.5503(13) 0.4526(9) 0.060(5) Uani 1 1 d . . .
C13B C 0.1102(4) 1.4516(13) -0.0481(8) 0.056(5) Uani 1 1 d . . .
C13C C 0.4261(4) 0.7004(14) 0.3578(8) 0.055(5) Uani 1 1 d . . .
C13D C 0.4261(3) 1.1990(14) 0.3577(9) 0.052(5) Uani 1 1 d . . .
C14A C 0.5944(4) 0.4479(13) 0.4487(9) 0.082(6) Uani 1 1 d . . .
H14A H 0.6026 0.4093 0.4907 0.099 Uiso 1 1 calc R . .
H14B H 0.5974 0.4061 0.4118 0.099 Uiso 1 1 calc R . .
C14B C 0.0954(4) 1.5553(14) -0.0501(11) 0.099(7) Uani 1 1 d . . .
H14C H 0.0982 1.5972 -0.0873 0.119 Uiso 1 1 calc R . .
H14D H 0.1042 1.5928 -0.0078 0.119 Uiso 1 1 calc R . .
C14C C 0.4387(4) 0.6332(15) 0.4192(9) 0.083(6) Uani 1 1 d . . .
H14E H 0.4288 0.5654 0.4130 0.100 Uiso 1 1 calc R . .
H14F H 0.4356 0.6665 0.4591 0.100 Uiso 1 1 calc R . .
C14D C 0.4421(4) 1.3039(14) 0.3589(10) 0.072(6) Uani 1 1 d . . .
H14G H 0.4328 1.3421 0.3172 0.086 Uiso 1 1 calc R . .
H14H H 0.4401 1.3459 0.3968 0.086 Uiso 1 1 calc R . .
C15A C 0.5599(5) 0.4643(16) 0.4365(11) 0.101(7) Uani 1 1 d . . .
H15A H 0.5500 0.3965 0.4304 0.121 Uiso 1 1 calc R . .
H15B H 0.5566 0.4977 0.4761 0.121 Uiso 1 1 calc R . .
C15B C 0.0605(5) 1.5368(17) -0.0607(11) 0.104(8) Uani 1 1 d . . .
H15C H 0.0577 1.5015 -0.0211 0.124 Uiso 1 1 calc R . .
H15D H 0.0503 1.6039 -0.0657 0.124 Uiso 1 1 calc R . .
C15C C 0.4741(5) 0.6177(18) 0.4298(12) 0.115(8) Uani 1 1 d . . .
H15E H 0.4831 0.5805 0.4721 0.138 Uiso 1 1 calc R . .
H15F H 0.4771 0.5763 0.3927 0.138 Uiso 1 1 calc R . .
C15D C 0.4738(5) 1.2885(18) 0.3658(13) 0.103(9) Uani 1 1 d . . .
H15G H 0.4835 1.3563 0.3675 0.124 Uiso 1 1 calc R . .
H15H H 0.4759 1.2506 0.3265 0.124 Uiso 1 1 calc R . .
C16A C 0.5468(5) 0.531(2) 0.3749(11) 0.138(10) Uani 1 1 d . . .
H16A H 0.5472 0.4930 0.3342 0.166 Uiso 1 1 calc R . .
H16B H 0.5262 0.5472 0.3713 0.166 Uiso 1 1 calc R . .
C16B C 0.0472(5) 1.469(2) -0.1246(11) 0.127(9) Uani 1 1 d . . .
H16C H 0.0477 1.5083 -0.1648 0.153 Uiso 1 1 calc R . .
H16D H 0.0266 1.4529 -0.1286 0.153 Uiso 1 1 calc R . .
C16C C 0.4885(4) 0.724(2) 0.4317(12) 0.109(8) Uani 1 1 d . . .
H16E H 0.5095 0.7147 0.4370 0.131 Uiso 1 1 calc R . .
H16F H 0.4866 0.7627 0.4710 0.131 Uiso 1 1 calc R . .
C16D C 0.4886(5) 1.227(2) 0.4300(12) 0.119(9) Uani 1 1 d . . .
H16G H 0.5095 1.2170 0.4335 0.143 Uiso 1 1 calc R . .
H16H H 0.4876 1.2676 0.4693 0.143 Uiso 1 1 calc R . .
C17A C 0.5642(5) 0.6312(18) 0.3801(10) 0.099(7) Uani 1 1 d . . .
H17A H 0.5556 0.6728 0.3395 0.119 Uiso 1 1 calc R . .
H17B H 0.5622 0.6712 0.4188 0.119 Uiso 1 1 calc R . .
C17B C 0.0648(5) 1.3684(18) -0.1200(9) 0.100(7) Uani 1 1 d . . .
H17C H 0.0627 1.3270 -0.0821 0.119 Uiso 1 1 calc R . .
H17D H 0.0566 1.3279 -0.1613 0.119 Uiso 1 1 calc R . .
C17C C 0.4752(4) 0.7865(17) 0.3700(12) 0.108(8) Uani 1 1 d . . .
H17E H 0.4778 0.7499 0.3308 0.129 Uiso 1 1 calc R . .
H17F H 0.4853 0.8536 0.3738 0.129 Uiso 1 1 calc R . .
C17D C 0.4739(5) 1.1195(18) 0.4310(11) 0.111(7) Uani 1 1 d . . .
H17G H 0.4827 1.0856 0.4746 0.133 Uiso 1 1 calc R . .
H17H H 0.4774 1.0749 0.3957 0.133 Uiso 1 1 calc R . .
C18A C 0.5957(4) 0.6155(14) 0.3879(9) 0.072(5) Uani 1 1 d . . .
H18A H 0.6055 0.6832 0.3909 0.086 Uiso 1 1 calc R . .
H18B H 0.5980 0.5791 0.3482 0.086 Uiso 1 1 calc R . .
C18B C 0.0954(4) 1.3866(14) -0.1112(9) 0.070(5) Uani 1 1 d . . .
H18C H 0.0976 1.4228 -0.1510 0.084 Uiso 1 1 calc R . .
H18D H 0.1056 1.3196 -0.1079 0.084 Uiso 1 1 calc R . .
C18C C 0.4427(4) 0.8050(13) 0.3596(9) 0.068(5) Uani 1 1 d . . .
H18E H 0.4401 0.8485 0.3962 0.082 Uiso 1 1 calc R . .
H18F H 0.4343 0.8423 0.3170 0.082 Uiso 1 1 calc R . .
C18D C 0.4387(4) 1.1348(16) 0.4183(9) 0.082(6) Uani 1 1 d . . .
H18G H 0.4290 1.0667 0.4124 0.098 Uiso 1 1 calc R . .
H18H H 0.4352 1.1686 0.4575 0.098 Uiso 1 1 calc R . .
C19A C 0.6799(3) 0.8701(12) 0.7137(7) 0.044(4) Uani 1 1 d . . .
C19B C 0.1799(3) 1.1308(12) 0.2137(8) 0.043(4) Uani 1 1 d . . .
C19C C 0.3568(3) 0.3776(12) 0.0968(8) 0.047(4) Uani 1 1 d . . .
C19D C 0.3559(4) 0.8750(12) 0.0942(9) 0.054(5) Uani 1 1 d . . .
C20A C 0.6877(4) 0.8894(11) 0.7897(8) 0.052(4) Uani 1 1 d . . .
C20B C 0.1866(4) 1.1082(12) 0.2890(8) 0.054(5) Uani 1 1 d . . .
C20C C 0.3495(4) 0.3652(11) 0.0212(8) 0.046(4) Uani 1 1 d . . .
C20D C 0.3496(4) 0.8634(13) 0.0181(9) 0.056(5) Uani 1 1 d . . .
C21A C 0.6627(4) 0.8373(16) 0.8158(10) 0.109(7) Uani 1 1 d . . .
H21A H 0.6607 0.7645 0.8030 0.163 Uiso 1 1 calc R . .
H21B H 0.6441 0.8726 0.7958 0.163 Uiso 1 1 calc R . .
H21C H 0.6679 0.8430 0.8645 0.163 Uiso 1 1 calc R . .
C21B C 0.1900(5) 0.9939(12) 0.3056(9) 0.116(8) Uani 1 1 d . . .
H21D H 0.1939 0.9845 0.3538 0.175 Uiso 1 1 calc R . .
H21E H 0.2062 0.9660 0.2916 0.175 Uiso 1 1 calc R . .
H21F H 0.1719 0.9577 0.2821 0.175 Uiso 1 1 calc R . .
C21C C 0.3184(4) 0.4133(14) -0.0141(9) 0.091(7) Uani 1 1 d . . .
H21G H 0.3036 0.3793 0.0025 0.137 Uiso 1 1 calc R . .
H21H H 0.3136 0.4034 -0.0624 0.137 Uiso 1 1 calc R . .
H21I H 0.3187 0.4872 -0.0041 0.137 Uiso 1 1 calc R . .
C21D C 0.3499(6) 0.7425(13) 0.0071(9) 0.137(10) Uani 1 1 d . . .
H21J H 0.3692 0.7150 0.0310 0.205 Uiso 1 1 calc R . .
H21K H 0.3457 0.7278 -0.0407 0.205 Uiso 1 1 calc R . .
H21L H 0.3351 0.7100 0.0241 0.205 Uiso 1 1 calc R . .
C22A C 0.6888(6) 1.0032(14) 0.8054(8) 0.112(8) Uani 1 1 d . . .
H22A H 0.6930 1.0128 0.8537 0.168 Uiso 1 1 calc R . .
H22B H 0.6699 1.0346 0.7826 0.168 Uiso 1 1 calc R . .
H22C H 0.7041 1.0359 0.7902 0.168 Uiso 1 1 calc R . .
C22B C 0.1625(5) 1.1622(17) 0.3137(9) 0.114(8) Uani 1 1 d . . .
H22D H 0.1614 1.2353 0.3015 0.172 Uiso 1 1 calc R . .
H22E H 0.1674 1.1558 0.3624 0.172 Uiso 1 1 calc R . .
H22F H 0.1436 1.1295 0.2929 0.172 Uiso 1 1 calc R . .
C22C C 0.3723(4) 0.4153(16) -0.0056(8) 0.093(7) Uani 1 1 d . . .
H22G H 0.3916 0.3876 0.0179 0.139 Uiso 1 1 calc R . .
H22H H 0.3722 0.4899 0.0013 0.139 Uiso 1 1 calc R . .
H22I H 0.3679 0.4008 -0.0534 0.139 Uiso 1 1 calc R . .
C22D C 0.3722(4) 0.9174(16) -0.0060(9) 0.108(8) Uani 1 1 d . . .
H22J H 0.3915 0.8891 0.0167 0.162 Uiso 1 1 calc R . .
H22K H 0.3719 0.9912 0.0037 0.162 Uiso 1 1 calc R . .
H22L H 0.3679 0.9074 -0.0543 0.162 Uiso 1 1 calc R . .
C23A C 0.7158(4) 0.8371(13) 0.8251(8) 0.078(6) Uani 1 1 d . . .
H23A H 0.7143 0.7634 0.8143 0.117 Uiso 1 1 calc R . .
H23B H 0.7199 0.8461 0.8733 0.117 Uiso 1 1 calc R . .
H23C H 0.7317 0.8674 0.8107 0.117 Uiso 1 1 calc R . .
C23B C 0.2160(4) 1.1596(14) 0.3249(8) 0.081(6) Uani 1 1 d . . .
H23D H 0.2147 1.2338 0.3159 0.122 Uiso 1 1 calc R . .
H23E H 0.2314 1.1298 0.3087 0.122 Uiso 1 1 calc R . .
H23F H 0.2206 1.1480 0.3731 0.122 Uiso 1 1 calc R . .
C23C C 0.3487(5) 0.2429(13) 0.0058(10) 0.106(8) Uani 1 1 d . . .
H23G H 0.3677 0.2125 0.0285 0.159 Uiso 1 1 calc R . .
H23H H 0.3442 0.2320 -0.0424 0.159 Uiso 1 1 calc R . .
H23I H 0.3336 0.2102 0.0219 0.159 Uiso 1 1 calc R . .
C23D C 0.3179(4) 0.9125(13) -0.0145(9) 0.085(6) Uani 1 1 d . . .
H23J H 0.3037 0.8780 0.0035 0.128 Uiso 1 1 calc R . .
H23K H 0.3123 0.9033 -0.0631 0.128 Uiso 1 1 calc R . .
H23L H 0.3185 0.9861 -0.0040 0.128 Uiso 1 1 calc R . .
C24A C 0.5997(4) 0.6351(17) 0.6609(8) 0.073 Uani 1 1 d . . .
C24B C 0.0995(5) 1.3588(13) 0.1639(11) 0.080(6) Uani 1 1 d . . .
C24C C 0.4366(4) 0.6069(15) 0.1483(10) 0.070(5) Uani 1 1 d . A .
C25A C 0.5732(4) 0.6940(14) 0.6659(9) 0.083(6) Uani 1 1 d . . .
C25B C 0.0719(4) 1.3060(14) 0.1646(9) 0.072(5) Uani 1 1 d . . .
C26A C 0.5757(5) 0.8035(15) 0.6842(12) 0.148 Uani 1 1 d . . .
H26A H 0.5896 0.8370 0.6648 0.222 Uiso 1 1 calc R . .
H26B H 0.5826 0.8101 0.7329 0.222 Uiso 1 1 calc R . .
H26C H 0.5566 0.8366 0.6672 0.222 Uiso 1 1 calc R . .
C26B C 0.0752(5) 1.1972(14) 0.1822(13) 0.157(9) Uani 1 1 d . . .
H26D H 0.0929 1.1705 0.1740 0.236 Uiso 1 1 calc R . .
H26E H 0.0582 1.1591 0.1548 0.236 Uiso 1 1 calc R . .
H26F H 0.0766 1.1888 0.2294 0.236 Uiso 1 1 calc R . .
C27A C 0.5502(5) 0.6812(15) 0.6049(12) 0.148 Uani 1 1 d . . .
H27A H 0.5569 0.7042 0.5673 0.222 Uiso 1 1 calc R . .
H27B H 0.5333 0.7224 0.6066 0.222 Uiso 1 1 calc R . .
H27C H 0.5446 0.6084 0.5990 0.222 Uiso 1 1 calc R . .
C27B C 0.0502(5) 1.313(3) 0.0972(12) 0.240(13) Uani 1 1 d . . .
H27D H 0.0578 1.2768 0.0647 0.361 Uiso 1 1 calc R . .
H27E H 0.0468 1.3854 0.0843 0.361 Uiso 1 1 calc R . .
H27F H 0.0318 1.2810 0.0984 0.361 Uiso 1 1 calc R . .
C28A C 0.5570(5) 0.638(2) 0.7173(13) 0.240(13) Uani 1 1 d . . .
H28J H 0.5394 0.6768 0.7169 0.361 Uiso 1 1 calc R . .
H28K H 0.5704 0.6369 0.7626 0.361 Uiso 1 1 calc R . .
H28L H 0.5515 0.5672 0.7024 0.361 Uiso 1 1 calc R . .
C28B C 0.0578(6) 1.3616(17) 0.2143(17) 0.219(16) Uani 1 1 d . . .
H28G H 0.0405 1.3233 0.2166 0.329 Uiso 1 1 calc R . .
H28H H 0.0521 1.4318 0.1986 0.329 Uiso 1 1 calc R . .
H28I H 0.0720 1.3644 0.2588 0.329 Uiso 1 1 calc R . .
O1A O 0.6413(3) 0.5292(8) 0.4584(5) 0.063(3) Uani 1 1 d . . .
O1B O 0.1413(2) 1.4706(8) -0.0407(5) 0.053(3) Uani 1 1 d . . .
O1C O 0.3952(3) 0.7209(8) 0.3512(6) 0.064(3) Uani 1 1 d . . .
O1D O 0.3951(2) 1.2193(8) 0.3512(5) 0.062(3) Uani 1 1 d . . .
O2A O 0.6104(2) 0.6099(8) 0.5102(6) 0.056(3) Uani 1 1 d . . .
O2B O 0.1106(2) 1.3906(8) 0.0100(5) 0.054(3) Uani 1 1 d . . .
O2C O 0.4263(2) 0.6394(7) 0.2991(5) 0.048(3) Uani 1 1 d . . .
O2D O 0.4261(2) 1.1383(7) 0.2984(5) 0.050(3) Uani 1 1 d . . .
O3A O 0.6163(2) 0.6970(7) 0.6322(5) 0.054(3) Uani 1 1 d . . .
O3B O 0.1165(2) 1.3031(7) 0.1327(5) 0.055(3) Uani 1 1 d . . .
O3C O 0.4199(2) 0.5536(8) 0.1781(5) 0.058(3) Uani 1 1 d . . .
O3D O 0.4206(2) 1.0532(8) 0.1777(5) 0.056(3) Uani 1 1 d . . .
O4A O 0.6750(2) 0.7691(8) 0.6970(5) 0.052(3) Uani 1 1 d . . .
O4B O 0.1747(2) 1.2314(8) 0.1967(5) 0.051(3) Uani 1 1 d . . .
O4C O 0.3599(2) 0.4803(7) 0.1126(5) 0.047(3) Uani 1 1 d . . .
O4D O 0.3602(2) 0.9807(7) 0.1126(5) 0.045(3) Uani 1 1 d . . .
O5A O 0.7092(2) 0.7763(8) 0.5911(5) 0.058(3) Uani 1 1 d . . .
O5B O 0.2092(2) 1.2226(8) 0.0907(5) 0.055(3) Uani 1 1 d . . .
O5C O 0.3274(3) 0.4739(8) 0.2212(6) 0.065(3) Uani 1 1 d . . .
O5D O 0.3275(2) 0.9748(8) 0.2203(5) 0.066(3) Uani 1 1 d . . .
O6A O 0.6990(2) 0.6624(8) 0.4989(5) 0.056(3) Uani 1 1 d . . .
O6B O 0.1990(2) 1.3374(7) -0.0010(5) 0.053(3) Uani 1 1 d . . .
O6C O 0.3379(2) 0.5878(7) 0.3113(5) 0.050(3) Uani 1 1 d . . .
O6D O 0.3379(2) 1.0886(7) 0.3121(5) 0.052(3) Uani 1 1 d . . .
O7A O 0.6081(4) 0.5563(12) 0.6862(9) 0.158(7) Uani 1 1 d . . .
O7B O 0.1781(3) 1.0622(8) 0.1716(6) 0.070(4) Uani 1 1 d . . .
O7C O 0.4301(3) 0.6971(11) 0.1262(9) 0.110(6) Uani 1 1 d . . .
O8A O 0.6781(3) 0.9375(8) 0.6715(5) 0.067(3) Uani 1 1 d . . .
O8B O 0.1059(4) 1.4458(11) 0.1797(9) 0.136(6) Uani 1 1 d . . .
O8C O 0.3574(3) 0.3088(8) 0.1375(6) 0.070(4) Uani 1 1 d . . .
O8D O 0.3577(3) 0.8109(8) 0.1372(6) 0.074(4) Uani 1 1 d . . .
O7D O 0.4298(3) 1.1965(11) 0.1257(9) 0.124(6) Uani 1 1 d . . .
C24D C 0.4374(4) 1.1094(17) 0.1492(10) 0.072(6) Uani 1 1 d . A .
C25D C 0.4664(3) 1.0510(12) 0.1512(7) 0.088(6) Uani 1 1 d DU . .
C25C C 0.4665(3) 0.5496(11) 0.1536(7) 0.093(6) Uani 1 1 d D . .
C26C C 0.4708(7) 0.586(2) 0.0834(10) 0.159(14) Uani 0.566(13) 1 d PDU A 1
H26G H 0.4746 0.6604 0.0849 0.239 Uiso 0.566(13) 1 calc PR A 1
H26H H 0.4531 0.5708 0.0471 0.239 Uiso 0.566(13) 1 calc PR A 1
H26I H 0.4874 0.5494 0.0758 0.239 Uiso 0.566(13) 1 calc PR A 1
C27C C 0.4892(5) 0.6078(16) 0.2130(10) 0.084(9) Uani 0.566(13) 1 d PD A 1
H27G H 0.4892 0.6813 0.2024 0.127 Uiso 0.566(13) 1 calc PR A 1
H27H H 0.5087 0.5792 0.2194 0.127 Uiso 0.566(13) 1 calc PR A 1
H27I H 0.4836 0.5990 0.2541 0.127 Uiso 0.566(13) 1 calc PR A 1
C28C C 0.4632(7) 0.4300(12) 0.1609(17) 0.159(14) Uani 0.566(13) 1 d PDU A 1
H28A H 0.4817 0.3960 0.1629 0.239 Uiso 0.566(13) 1 calc PR A 1
H28B H 0.4478 0.4039 0.1225 0.239 Uiso 0.566(13) 1 calc PR A 1
H28C H 0.4581 0.4154 0.2020 0.239 Uiso 0.566(13) 1 calc PR A 1
C26D C 0.4912(5) 1.1331(17) 0.1821(15) 0.109(13) Uani 0.566(13) 1 d PD A 1
H26J H 0.5103 1.1028 0.1857 0.164 Uiso 0.566(13) 1 calc PR A 1
H26K H 0.4903 1.1534 0.2265 0.164 Uiso 0.566(13) 1 calc PR A 1
H26L H 0.4882 1.1939 0.1532 0.164 Uiso 0.566(13) 1 calc PR A 1
C27D C 0.4619(6) 1.021(2) 0.0766(8) 0.134(10) Uani 0.566(13) 1 d PD A 1
H27J H 0.4795 0.9865 0.0725 0.201 Uiso 0.566(13) 1 calc PR A 1
H27K H 0.4582 1.0828 0.0488 0.201 Uiso 0.566(13) 1 calc PR A 1
H27L H 0.4452 0.9738 0.0617 0.201 Uiso 0.566(13) 1 calc PR A 1
C28D C 0.4712(6) 0.9569(16) 0.2040(12) 0.134(10) Uani 0.566(13) 1 d PDU A 1
H28D H 0.4892 0.9201 0.2052 0.201 Uiso 0.566(13) 1 calc PR A 1
H28E H 0.4546 0.9094 0.1903 0.201 Uiso 0.566(13) 1 calc PR A 1
H28F H 0.4727 0.9842 0.2485 0.201 Uiso 0.566(13) 1 calc PR A 1
C1'C C 0.4743(6) 0.4810(18) 0.2219(9) 0.064(8) Uiso 0.434(13) 1 d PD A 2
H1'1 H 0.4592 0.4283 0.2179 0.097 Uiso 0.434(13) 1 calc PR A 2
H1'2 H 0.4750 0.5259 0.2599 0.097 Uiso 0.434(13) 1 calc PR A 2
H1'3 H 0.4932 0.4476 0.2288 0.097 Uiso 0.434(13) 1 calc PR A 2
C2'C C 0.4906(7) 0.633(2) 0.1550(17) 0.113(14) Uiso 0.434(13) 1 d PD A 2
H2'1 H 0.4962 0.6679 0.1983 0.170 Uiso 0.434(13) 1 calc PR A 2
H2'2 H 0.4829 0.6834 0.1195 0.170 Uiso 0.434(13) 1 calc PR A 2
H2'3 H 0.5078 0.5992 0.1481 0.170 Uiso 0.434(13) 1 calc PR A 2
C3'C C 0.4571(8) 0.474(2) 0.0912(11) 0.089(12) Uiso 0.434(13) 1 d PD A 2
H3'1 H 0.4417 0.4280 0.0960 0.134 Uiso 0.434(13) 1 calc PR A 2
H3'2 H 0.4740 0.4338 0.0889 0.134 Uiso 0.434(13) 1 calc PR A 2
H3'3 H 0.4498 0.5149 0.0503 0.134 Uiso 0.434(13) 1 calc PR A 2
C1'D C 0.4754(9) 1.117(2) 0.0949(15) 0.105(14) Uiso 0.434(13) 1 d PD A 2
H1'4 H 0.4939 1.0908 0.0903 0.157 Uiso 0.434(13) 1 calc PR A 2
H1'5 H 0.4777 1.1895 0.1082 0.157 Uiso 0.434(13) 1 calc PR A 2
H1'6 H 0.4601 1.1103 0.0522 0.157 Uiso 0.434(13) 1 calc PR A 2
C2'D C 0.4872(9) 1.067(3) 0.2240(10) 0.126(19) Uiso 0.434(13) 1 d PD A 2
H2'4 H 0.5058 1.0323 0.2287 0.189 Uiso 0.434(13) 1 calc PR A 2
H2'5 H 0.4780 1.0389 0.2562 0.189 Uiso 0.434(13) 1 calc PR A 2
H2'6 H 0.4907 1.1412 0.2324 0.189 Uiso 0.434(13) 1 calc PR A 2
C3'D C 0.4579(7) 0.9371(15) 0.1237(14) 0.060(9) Uiso 0.434(13) 1 d PD A 2
H3'4 H 0.4756 0.8993 0.1241 0.090 Uiso 0.434(13) 1 calc PR A 2
H3'5 H 0.4448 0.9406 0.0779 0.090 Uiso 0.434(13) 1 calc PR A 2
H3'6 H 0.4480 0.9016 0.1521 0.090 Uiso 0.434(13) 1 calc PR A 2

loop_
_atom_site_aniso_label
_atom_site_aniso_U_11
_atom_site_aniso_U_22
_atom_site_aniso_U_33
_atom_site_aniso_U_23
_atom_site_aniso_U_13
_atom_site_aniso_U_12
C1A 0.047(10) 0.035(9) 0.049(11) -0.010(8) 0.009(9) 0.008(8)
C1B 0.045(10) 0.046(9) 0.050(11) 0.015(7) -0.007(8) 0.012(7)
C1C 0.046(11) 0.051(10) 0.045(11) 0.000(8) 0.015(9) 0.002(8)
C1D 0.060(12) 0.063(10) 0.027(9) -0.005(7) 0.018(9) -0.002(8)
C2A 0.048(10) 0.037(9) 0.033(10) -0.013(7) 0.001(8) 0.000(7)
C2B 0.052(11) 0.040(8) 0.047(11) 0.007(7) 0.016(9) 0.003(8)
C2C 0.049(11) 0.047(9) 0.055(12) -0.006(8) 0.022(10) -0.009(8)
C2D 0.043(9) 0.057(9) 0.049(10) 0.021(8) 0.010(8) 0.003(7)
C3A 0.052(11) 0.065(11) 0.027(8) 0.006(7) 0.021(8) 0.008(9)
C3B 0.036(9) 0.045(9) 0.046(11) 0.003(7) 0.015(8) -0.002(7)
C3C 0.045(11) 0.043(9) 0.049(11) 0.008(8) 0.018(9) 0.012(7)
C3D 0.074(12) 0.037(8) 0.049(11) -0.007(7) 0.026(9) -0.012(8)
C4A 0.057(11) 0.044(9) 0.027(9) -0.007(6) 0.017(8) -0.008(8)
C4B 0.053(10) 0.051(9) 0.013(9) 0.002(7) 0.001(8) -0.003(8)
C4C 0.057(11) 0.033(8) 0.054(12) -0.007(7) 0.021(9) -0.008(7)
C4D 0.066(11) 0.043(8) 0.039(11) 0.009(7) 0.022(9) 0.007(7)
C5A 0.054(11) 0.045(9) 0.030(9) -0.006(7) 0.011(8) 0.000(8)
C5B 0.050(10) 0.050(8) 0.035(10) 0.012(7) 0.012(8) 0.010(7)
C5C 0.040(10) 0.038(9) 0.045(11) -0.003(7) 0.014(9) -0.004(7)
C5D 0.050(11) 0.050(9) 0.062(12) -0.004(8) 0.025(9) -0.005(8)
C6A 0.046(11) 0.053(9) 0.037(9) 0.003(7) 0.013(8) 0.007(8)
C6B 0.036(8) 0.047(9) 0.030(9) -0.007(7) 0.011(7) -0.006(7)
C6C 0.040(11) 0.066(11) 0.044(11) -0.012(8) 0.016(9) 0.005(8)
C6D 0.060(11) 0.033(8) 0.048(11) -0.024(7) 0.025(9) -0.019(7)
C7A 0.054(12) 0.049(10) 0.045(11) 0.003(8) 0.020(9) -0.005(9)
C7B 0.046(10) 0.067(10) 0.040(10) 0.028(8) 0.013(8) 0.001(8)
C7C 0.049(11) 0.043(9) 0.044(11) -0.022(8) 0.021(9) -0.009(8)
C7D 0.053(10) 0.038(9) 0.038(10) 0.005(7) 0.013(8) -0.005(8)
C8A 0.045(12) 0.056(9) 0.070(13) 0.004(8) -0.016(10) 0.017(9)
C8B 0.042(9) 0.062(10) 0.054(11) -0.006(8) 0.020(8) -0.019(8)
C8C 0.080(13) 0.062(10) 0.047(11) 0.028(8) 0.027(10) 0.020(9)
C8D 0.083(14) 0.045(11) 0.038(12) -0.002(8) -0.003(10) -0.004(9)
C9A 0.056(12) 0.069(12) 0.048(11) -0.017(9) 0.010(9) 0.011(9)
C9B 0.063(12) 0.058(10) 0.057(12) 0.018(9) 0.007(9) -0.007(9)
C9C 0.095(16) 0.031(9) 0.105(15) -0.010(9) 0.016(12) -0.024(9)
C9D 0.126(19) 0.045(11) 0.104(18) 0.021(11) 0.006(15) -0.012(12)
C10A 0.110(19) 0.069(13) 0.105(17) -0.022(11) 0.054(14) -0.030(12)
C10B 0.116(18) 0.089(15) 0.071(16) 0.015(12) 0.036(14) 0.024(13)
C10C 0.067(14) 0.067(14) 0.123(18) -0.040(12) 0.047(13) -0.029(11)
C10D 0.086(17) 0.072(12) 0.112(18) -0.008(11) 0.041(15) -0.053(11)
C11A 0.132(19) 0.057(11) 0.069(13) -0.015(9) 0.045(13) 0.010(12)
C11B 0.105(16) 0.044(10) 0.067(13) -0.003(9) 0.046(12) 0.010(10)
C11C 0.064(14) 0.086(13) 0.13(2) -0.012(13) 0.009(13) -0.035(11)
C11D 0.049(11) 0.098(15) 0.132(19) -0.016(14) 0.029(12) -0.029(11)
C12A 0.068(13) 0.049(10) 0.066(13) -0.017(9) 0.026(10) 0.007(8)
C12B 0.082(13) 0.048(10) 0.058(12) 0.003(9) 0.030(10) -0.021(9)
C12C 0.072(12) 0.054(10) 0.040(10) -0.011(7) 0.021(9) -0.013(9)
C12D 0.074(13) 0.029(8) 0.044(11) -0.005(7) 0.005(9) -0.015(8)
C13A 0.071(13) 0.055(10) 0.050(13) -0.017(9) 0.012(10) -0.021(9)
C13B 0.050(12) 0.063(11) 0.055(12) 0.005(9) 0.016(10) 0.001(9)
C13C 0.043(11) 0.073(12) 0.050(12) -0.019(10) 0.013(9) -0.004(9)
C13D 0.032(10) 0.077(12) 0.046(13) -0.014(10) 0.010(9) -0.008(9)
C14A 0.085(15) 0.087(12) 0.067(13) -0.012(10) 0.011(11) -0.017(11)
C14B 0.101(16) 0.105(14) 0.103(17) 0.039(12) 0.047(13) 0.061(12)
C14C 0.083(15) 0.122(16) 0.047(14) -0.005(11) 0.023(11) 0.014(12)
C14D 0.058(14) 0.068(13) 0.093(15) -0.026(11) 0.027(12) -0.022(11)
C15A 0.083(17) 0.132(17) 0.088(18) -0.054(14) 0.026(14) -0.043(13)
C15B 0.103(18) 0.122(18) 0.091(18) 0.037(15) 0.036(15) 0.036(14)
C15C 0.066(17) 0.14(2) 0.13(2) 0.036(16) 0.029(15) 0.050(15)
C15D 0.066(18) 0.13(2) 0.11(2) -0.024(17) 0.027(17) -0.057(15)
C16A 0.083(16) 0.22(3) 0.084(17) -0.083(17) -0.021(13) 0.005(18)
C16B 0.070(17) 0.23(3) 0.08(2) 0.069(19) 0.010(15) 0.010(19)
C16C 0.031(10) 0.17(2) 0.12(2) -0.024(18) 0.021(12) -0.012(13)
C16D 0.053(15) 0.17(3) 0.126(19) -0.025(19) 0.016(13) -0.015(17)
C17A 0.067(15) 0.16(2) 0.058(13) -0.015(13) -0.005(11) 0.008(15)
C17B 0.093(18) 0.16(2) 0.034(12) -0.003(12) -0.005(12) -0.012(16)
C17C 0.051(14) 0.114(18) 0.16(2) -0.040(16) 0.027(14) -0.035(12)
C17D 0.075(15) 0.17(2) 0.081(16) 0.004(15) 0.013(13) 0.045(14)
C18A 0.072(14) 0.102(13) 0.040(12) 0.008(10) 0.016(11) 0.008(11)
C18B 0.062(14) 0.086(12) 0.059(13) 0.008(10) 0.013(11) 0.000(10)
C18C 0.064(13) 0.076(12) 0.063(13) -0.014(10) 0.014(10) -0.005(10)
C18D 0.065(15) 0.111(17) 0.056(13) 0.005(12) -0.003(11) -0.004(12)
C19A 0.053(10) 0.050(9) 0.033(9) 0.004(7) 0.018(8) 0.011(8)
C19B 0.044(9) 0.038(9) 0.050(12) -0.018(8) 0.020(9) -0.012(7)
C19C 0.057(10) 0.054(10) 0.031(10) -0.023(8) 0.013(8) -0.010(8)
C19D 0.064(13) 0.025(9) 0.068(14) -0.007(8) 0.010(11) 0.007(8)
C20A 0.071(12) 0.049(8) 0.035(10) -0.015(7) 0.012(9) 0.009(8)
C20B 0.074(13) 0.062(10) 0.028(11) 0.004(8) 0.018(9) 0.000(9)
C20C 0.048(11) 0.048(9) 0.044(10) -0.005(7) 0.015(9) 0.000(8)
C20D 0.054(12) 0.065(12) 0.042(12) -0.012(9) 0.003(10) 0.000(9)
C21A 0.089(15) 0.173(19) 0.085(15) -0.062(14) 0.059(13) -0.047(14)
C21B 0.24(3) 0.043(10) 0.056(15) 0.012(9) 0.021(15) -0.010(12)
C21C 0.050(11) 0.119(16) 0.089(16) 0.023(12) -0.005(11) 0.015(11)
C21D 0.25(3) 0.075(13) 0.061(14) -0.045(10) 0.014(16) 0.019(15)
C22A 0.19(3) 0.079(14) 0.050(13) -0.006(9) 0.008(14) 0.020(14)
C22B 0.123(19) 0.17(2) 0.066(13) 0.060(14) 0.051(13) 0.023(16)
C22C 0.066(14) 0.19(2) 0.031(10) -0.008(12) 0.024(10) -0.021(13)
C22D 0.088(16) 0.19(2) 0.052(14) 0.000(13) 0.028(12) -0.029(14)
C23A 0.085(14) 0.099(14) 0.035(10) -0.008(10) -0.007(10) 0.009(11)
C23B 0.093(16) 0.117(14) 0.037(11) 0.015(10) 0.024(11) -0.006(12)
C23C 0.126(18) 0.077(14) 0.087(16) -0.041(11) -0.013(13) 0.029(12)
C23D 0.070(14) 0.095(14) 0.078(14) 0.017(10) 0.001(11) 0.016(11)
C24A 0.040 0.141 0.039 0.018 0.014 0.014
C24B 0.099(15) 0.049(10) 0.108(18) 0.035(10) 0.056(13) 0.017(10)
C24C 0.051(12) 0.061(12) 0.108(15) -0.012(11) 0.036(11) -0.013(10)
C25A 0.049(11) 0.091(13) 0.104(16) -0.049(11) 0.015(11) -0.043(10)
C25B 0.070(13) 0.078(12) 0.078(15) 0.002(10) 0.036(11) 0.002(10)
C26A 0.101 0.111 0.226 -0.079 0.038 0.008
C26B 0.116(14) 0.089(11) 0.32(3) -0.001(14) 0.141(17) -0.023(10)
C27A 0.101 0.111 0.226 -0.079 0.038 0.008
C27B 0.100(12) 0.47(3) 0.140(15) 0.125(19) 0.019(11) -0.074(16)
C28A 0.100(12) 0.47(3) 0.140(15) 0.125(19) 0.019(11) -0.074(16)
C28B 0.21(3) 0.161(19) 0.41(4) -0.01(2) 0.29(3) 0.009(17)
O1A 0.065(8) 0.078(8) 0.046(8) -0.017(6) 0.017(7) -0.004(6)
O1B 0.052(7) 0.073(7) 0.036(7) 0.026(6) 0.015(6) 0.012(6)
O1C 0.049(8) 0.068(8) 0.069(9) -0.032(6) 0.008(7) -0.008(6)
O1D 0.042(7) 0.078(7) 0.065(9) -0.022(6) 0.013(6) -0.013(6)
O2A 0.042(7) 0.080(8) 0.049(8) -0.003(6) 0.015(6) 0.000(6)
O2B 0.045(7) 0.077(8) 0.040(7) 0.005(6) 0.009(6) -0.011(6)
O2C 0.049(7) 0.045(6) 0.046(7) -0.002(5) 0.008(6) 0.002(5)
O2D 0.057(7) 0.049(6) 0.044(7) -0.012(5) 0.015(6) -0.010(5)
O3A 0.054(7) 0.048(6) 0.067(8) -0.006(6) 0.029(6) -0.001(6)
O3B 0.051(7) 0.054(6) 0.063(8) 0.001(5) 0.023(6) 0.004(6)
O3C 0.059(8) 0.067(7) 0.059(8) 0.006(6) 0.035(7) 0.004(6)
O3D 0.061(8) 0.069(7) 0.044(7) 0.000(5) 0.027(6) 0.026(6)
O4A 0.084(8) 0.037(7) 0.037(7) -0.005(5) 0.017(6) 0.005(5)
O4B 0.081(8) 0.043(6) 0.031(7) 0.001(5) 0.019(6) 0.000(5)
O4C 0.063(7) 0.037(5) 0.040(7) -0.001(5) 0.017(6) -0.006(5)
O4D 0.060(7) 0.052(6) 0.025(6) -0.002(5) 0.014(5) -0.004(5)
O5A 0.059(8) 0.070(8) 0.053(8) -0.025(6) 0.027(7) -0.027(6)
O5B 0.062(7) 0.069(7) 0.036(7) 0.017(6) 0.018(6) 0.021(6)
O5C 0.082(9) 0.056(7) 0.070(9) -0.026(6) 0.040(7) -0.030(6)
O5D 0.074(8) 0.076(7) 0.060(8) -0.029(6) 0.041(7) -0.025(6)
O6A 0.060(7) 0.065(7) 0.052(7) -0.018(6) 0.032(6) -0.017(6)
O6B 0.064(7) 0.059(7) 0.042(7) 0.018(5) 0.023(6) 0.013(6)
O6C 0.044(7) 0.056(7) 0.054(7) -0.015(5) 0.021(6) -0.008(5)
O6D 0.059(7) 0.051(7) 0.044(7) -0.018(5) 0.013(6) -0.013(5)
O7A 0.149(15) 0.149(13) 0.218(17) 0.125(12) 0.119(13) 0.033(10)
O7B 0.129(12) 0.040(7) 0.046(8) 0.003(5) 0.036(8) -0.012(7)
O7C 0.081(9) 0.072(9) 0.197(18) 0.029(10) 0.072(11) 0.008(7)
O8A 0.109(10) 0.053(7) 0.039(7) -0.001(5) 0.020(7) 0.016(6)
O8B 0.153(14) 0.081(10) 0.227(19) -0.033(11) 0.138(13) -0.003(9)
O8C 0.103(10) 0.042(6) 0.063(8) 0.006(6) 0.020(7) -0.004(6)
O8D 0.113(10) 0.040(7) 0.053(8) 0.008(6) -0.002(7) -0.002(7)
O7D 0.079(11) 0.100(11) 0.212(17) 0.045(11) 0.071(11) 0.001(9)
C24D 0.062(13) 0.093(14) 0.073(14) 0.004(11) 0.039(11) -0.017(12)
C25D 0.058(12) 0.137(15) 0.076(13) -0.003(11) 0.029(10) 0.021(11)
C25C 0.029(9) 0.132(15) 0.129(17) -0.036(13) 0.042(10) -0.007(9)
C26C 0.114(19) 0.118(18) 0.31(4) 0.01(2) 0.16(2) 0.032(15)
C27C 0.048(14) 0.077(14) 0.087(18) 0.023(12) -0.045(12) -0.016(11)
C28C 0.114(19) 0.118(18) 0.31(4) 0.01(2) 0.16(2) 0.032(15)
C26D 0.037(13) 0.081(17) 0.19(4) 0.019(19) 0.001(18) -0.039(12)
C27D 0.114(18) 0.16(2) 0.15(2) -0.033(17) 0.074(15) 0.059(16)
C28D 0.114(18) 0.16(2) 0.15(2) -0.033(17) 0.074(15) 0.059(16)

loop_
_atom_type_symbol
_atom_type_description
_atom_type_scat_dispersion_real
_atom_type_scat_dispersion_imag
_atom_type_scat_source
C C 0.0033 0.0016 'International Tables Vol C Tables 4.2.6.8 and 6.1.1.4'
H H 0.0000 0.0000 'International Tables Vol C Tables 4.2.6.8 and 6.1.1.4'
O O 0.0106 0.0060 'International Tables Vol C Tables 4.2.6.8 and 6.1.1.4'

loop_
_geom_angle_atom_site_label_1
_geom_angle_atom_site_label_2
_geom_angle_atom_site_label_3
_geom_angle
O1A C1A C6A 111.1(13)
O1A C1A C2A 102.0(11)
C6A C1A C2A 109.5(12)
O1A C1A H1A 110.6
C6A C1A H1A 111.5
C2A C1A H1A 111.8
O1B C1B C6B 114.1(13)
O1B C1B C2B 102.1(11)
C6B C1B C2B 109.4(12)
O1B C1B H1B 110.7
C6B C1B H1B 109.6
C2B C1B H1B 110.8
O1C C1C C6C 113.1(13)
O1C C1C C2C 104.8(12)
C6C C1C C2C 106.4(12)
O1C C1C H1C 110.8
C6C C1C H1C 111.3
C2C C1C H1C 110.2
O1D C1D C6D 113.3(12)
O1D C1D C2D 104.5(12)
C6D C1D C2D 106.4(12)
O1D C1D H1D 111.2
C6D C1D H1D 110.9
C2D C1D H1D 110.2
O2A C2A C1A 103.4(12)
O2A C2A C3A 110.8(11)
C1A C2A C3A 114.9(12)
O2A C2A H2A 109.3
C1A C2A H2A 109.3
C3A C2A H2A 108.9
O2B C2B C1B 101.3(12)
O2B C2B C3B 111.6(11)
C1B C2B C3B 115.7(12)
O2B C2B H2B 109.1
C1B C2B H2B 109.0
C3B C2B H2B 109.7
O2C C2C C3C 112.9(12)
O2C C2C C1C 100.4(12)
C3C C2C C1C 119.9(13)
O2C C2C H2C 107.3
C3C C2C H2C 107.5
C1C C2C H2C 108.1
O2D C2D C3D 111.0(12)
O2D C2D C1D 99.2(11)
C3D C2D C1D 121.2(12)
O2D C2D H2D 108.5
C3D C2D H2D 108.4
C1D C2D H2D 107.8
O3A C3A C4A 105.9(12)
O3A C3A C2A 109.3(11)
C4A C3A C2A 119.2(12)
O3A C3A H3A 107.6
C4A C3A H3A 106.9
C2A C3A H3A 107.4
O3B C3B C4B 105.7(11)
O3B C3B C2B 110.0(11)
C4B C3B C2B 117.7(13)
O3B C3B H3B 107.5
C4B C3B H3B 107.5
C2B C3B H3B 108.0
O3C C3C C2C 110.4(12)
O3C C3C C4C 105.2(11)
C2C C3C C4C 119.5(14)
O3C C3C H3C 106.9
C2C C3C H3C 106.8
C4C C3C H3C 107.4
O3D C3D C2D 110.7(12)
O3D C3D C4D 107.6(11)
C2D C3D C4D 117.0(13)
O3D C3D H3D 107.1
C2D C3D H3D 106.7
C4D C3D H3D 107.2
O4A C4A C5A 113.0(12)
O4A C4A C3A 104.0(12)
C5A C4A C3A 107.0(12)
O4A C4A H4A 110.6
C5A C4A H4A 110.9
C3A C4A H4A 111.0
O4B C4B C3B 103.2(12)
O4B C4B C5B 111.5(12)
C3B C4B C5B 108.5(11)
O4B C4B H4B 111.5
C3B C4B H4B 110.5
C5B C4B H4B 111.3
O4C C4C C5C 113.2(13)
O4C C4C C3C 106.1(12)
C5C C4C C3C 106.6(11)
O4C C4C H4C 109.8
C5C C4C H4C 110.1
C3C C4C H4C 110.9
O4D C4D C5D 114.6(13)
O4D C4D C3D 104.6(11)
C5D C4D C3D 108.5(11)
O4D C4D H4D 109.9
C5D C4D H4D 109.7
C3D C4D H4D 109.4
O5A C5A C4A 114.5(12)
O5A C5A C6A 102.3(11)
C4A C5A C6A 107.2(12)
O5A C5A H5A 110.7
C4A C5A H5A 110.8
C6A C5A H5A 111.0
O5B C5B C4B 115.0(12)
O5B C5B C6B 102.1(12)
C4B C5B C6B 106.0(11)
O5B C5B H5B 111.3
C4B C5B H5B 111.2
C6B C5B H5B 110.6
O5C C5C C4C 115.6(12)
O5C C5C C6C 102.8(13)
C4C C5C C6C 110.1(13)
O5C C5C H5C 109.3
C4C C5C H5C 109.3
C6C C5C H5C 109.5
O5D C5D C4D 116.1(12)
O5D C5D C6D 103.6(13)
C4D C5D C6D 111.9(13)
O5D C5D H5D 108.2
C4D C5D H5D 108.2
C6D C5D H5D 108.6
O6A C6A C1A 116.3(12)
O6A C6A C5A 101.2(11)
C1A C6A C5A 108.8(12)
O6A C6A H6A 110.0
C1A C6A H6A 110.1
C5A C6A H6A 110.0
O6B C6B C1B 116.4(12)
O6B C6B C5B 101.3(10)
C1B C6B C5B 110.9(12)
O6B C6B H6B 109.4
C1B C6B H6B 109.2
C5B C6B H6B 109.3
O6C C6C C5C 102.9(12)
O6C C6C C1C 116.2(12)
C5C C6C C1C 111.8(13)
O6C C6C H6C 108.6
C5C C6C H6C 108.7
C1C C6C H6C 108.4
O6D C6D C5D 104.4(12)
O6D C6D C1D 114.1(11)
C5D C6D C1D 111.4(13)
O6D C6D H6D 108.8
C5D C6D H6D 108.8
C1D C6D H6D 109.2
O6A C7A O5A 108.4(12)
O6A C7A C12A 111.9(13)
O5A C7A C12A 109.2(12)
O6A C7A C8A 106.5(12)
O5A C7A C8A 110.8(13)
C12A C7A C8A 109.9(14)
O6B C7B O5B 109.2(11)
O6B C7B C12B 113.1(13)
O5B C7B C12B 109.9(12)
O6B C7B C8B 105.9(12)
O5B C7B C8B 108.2(12)
C12B C7B C8B 110.3(13)
O5C C7C O6C 103.8(11)
O5C C7C C12C 111.4(13)
O6C C7C C12C 110.1(11)
O5C C7C C8C 106.2(11)
O6C C7C C8C 111.4(12)
C12C C7C C8C 113.5(14)
O5D C7D C12D 111.9(12)
O5D C7D O6D 105.2(11)
C12D C7D O6D 110.1(11)
O5D C7D C8D 105.5(12)
C12D C7D C8D 113.2(14)
O6D C7D C8D 110.5(12)
C9A C8A C7A 110.5(12)
C9A C8A H8A1 108.4
C7A C8A H8A1 109.4
C9A C8A H8A2 109.9
C7A C8A H8A2 110.7
H8A1 C8A H8A2 108.0
C9B C8B C7B 110.5(12)
C9B C8B H8B1 109.5
C7B C8B H8B1 109.7
C9B C8B H8B2 110.2
C7B C8B H8B2 108.8
H8B1 C8B H8B2 108.1
C7C C8C C9C 109.7(12)
C7C C8C H8C1 110.0
C9C C8C H8C1 109.3
C7C C8C H8C2 109.4
C9C C8C H8C2 110.3
H8C1 C8C H8C2 108.2
C7D C8D C9D 110.2(13)
C7D C8D H8D1 109.3
C9D C8D H8D1 109.7
C7D C8D H8D2 110.0
C9D C8D H8D2 109.6
H8D1 C8D H8D2 108.1
C8A C9A C10A 112.3(13)
C8A C9A H9A1 109.4
C10A C9A H9A1 108.7
C8A C9A H9A2 109.5
C10A C9A H9A2 109.1
H9A1 C9A H9A2 107.7
C10B C9B C8B 113.2(14)
C10B C9B H9B1 109.0
C8B C9B H9B1 108.5
C10B C9B H9B2 109.6
C8B C9B H9B2 108.8
H9B1 C9B H9B2 107.7
C10C C9C C8C 111.7(13)
C10C C9C H9C1 108.3
C8C C9C H9C1 109.2
C10C C9C H9C2 109.6
C8C C9C H9C2 109.8
H9C1 C9C H9C2 108.2
C10D C9D C8D 110.8(15)
C10D C9D H9D1 109.8
C8D C9D H9D1 109.6
C10D C9D H9D2 109.5
C8D C9D H9D2 109.1
H9D1 C9D H9D2 108.0
C9A C10A C11A 108.3(15)
C9A C10A H10A 110.3
C11A C10A H10A 110.8
C9A C10A H10B 110.1
C11A C10A H10B 108.9
H10A C10A H10B 108.4
C9B C10B C11B 110.0(15)
C9B C10B H10C 109.0
C11B C10B H10C 109.3
C9B C10B H10D 110.2
C11B C10B H10D 110.2
H10C C10B H10D 108.2
C11C C10C C9C 111.6(16)
C11C C10C H10E 110.1
C9C C10C H10E 110.6
C11C C10C H10F 108.8
C9C C10C H10F 107.8
H10E C10C H10F 107.8
C9D C10D C11D 112.5(16)
C9D C10D H10G 109.5
C11D C10D H10G 109.0
C9D C10D H10H 108.8
C11D C10D H10H 109.0
H10G C10D H10H 107.9
C12A C11A C10A 112.0(14)
C12A C11A H11A 109.1
C10A C11A H11A 109.9
C12A C11A H11B 108.5
C10A C11A H11B 109.4
H11A C11A H11B 107.8
C12B C11B C10B 113.4(14)
C12B C11B H11C 109.1
C10B C11B H11C 108.4
C12B C11B H11D 109.1
C10B C11B H11D 109.1
H11C C11B H11D 107.6
C10C C11C C12C 112.9(16)
C10C C11C H11E 108.7
C12C C11C H11E 108.9
C10C C11C H11F 109.0
C12C C11C H11F 109.3
H11E C11C H11F 108.0
C10D C11D C12D 110.7(15)
C10D C11D H11G 109.9
C12D C11D H11G 109.7
C10D C11D H11H 109.3
C12D C11D H11H 109.2
H11G C11D H11H 108.0
C7A C12A C11A 111.2(14)
C7A C12A H12A 109.9
C11A C12A H12A 109.6
C7A C12A H12B 109.0
C11A C12A H12B 109.3
H12A C12A H12B 107.9
C7B C12B C11B 112.2(13)
C7B C12B H12C 109.7
C11B C12B H12C 109.7
C7B C12B H12D 108.6
C11B C12B H12D 108.5
H12C C12B H12D 108.0
C7C C12C C11C 111.4(13)
C7C C12C H12E 110.1
C11C C12C H12E 109.7
C7C C12C H12F 108.3
C11C C12C H12F 109.2
H12E C12C H12F 107.9
C7D C12D C11D 112.7(13)
C7D C12D H12G 109.1
C11D C12D H12G 109.2
C7D C12D H12H 108.9
C11D C12D H12H 109.0
H12G C12D H12H 107.9
O2A C13A O1A 106.7(12)
O2A C13A C18A 108.7(14)
O1A C13A C18A 111.1(15)
O2A C13A C14A 112.6(16)
O1A C13A C14A 108.9(14)
C18A C13A C14A 108.8(14)
O2B C13B O1B 103.9(12)
O2B C13B C14B 113.5(15)
O1B C13B C14B 107.8(14)
O2B C13B C18B 108.0(14)
O1B C13B C18B 112.1(15)
C14B C13B C18B 111.4(15)
O1C C13C O2C 105.8(11)
O1C C13C C14C 108.7(15)
O2C C13C C14C 107.6(14)
O1C C13C C18C 109.5(13)
O2C C13C C18C 111.1(14)
C14C C13C C18C 113.9(14)
O1D C13D O2D 105.5(12)
O1D C13D C18D 108.8(15)
O2D C13D C18D 108.6(14)
O1D C13D C14D 108.7(14)
O2D C13D C14D 111.1(14)
C18D C13D C14D 113.6(15)
C13A C14A C15A 112.1(15)
C13A C14A H14A 108.7
C15A C14A H14A 109.6
C13A C14A H14B 109.6
C15A C14A H14B 108.7
H14A C14A H14B 108.0
C13B C14B C15B 109.0(17)
C13B C14B H14C 109.9
C15B C14B H14C 109.4
C13B C14B H14D 110.4
C15B C14B H14D 109.9
H14C C14B H14D 108.3
C13C C14C C15C 108.5(16)
C13C C14C H14E 109.4
C15C C14C H14E 110.2
C13C C14C H14F 110.4
C15C C14C H14F 110.0
H14E C14C H14F 108.3
C15D C14D C13D 111.4(16)
C15D C14D H14G 107.7
C13D C14D H14G 110.7
C15D C14D H14H 110.1
C13D C14D H14H 108.8
H14G C14D H14H 108.1
C16A C15A C14A 110.9(19)
C16A C15A H15A 110.1
C14A C15A H15A 110.0
C16A C15A H15B 109.2
C14A C15A H15B 108.7
H15A C15A H15B 108.0
C16B C15B C14B 109.8(18)
C16B C15B H15C 108.4
C14B C15B H15C 109.3
C16B C15B H15D 111.0
C14B C15B H15D 110.0
H15C C15B H15D 108.2
C16C C15C C14C 109.1(15)
C16C C15C H15E 109.0
C14C C15C H15E 109.8
C16C C15C H15F 110.1
C14C C15C H15F 110.3
H15E C15C H15F 108.5
C14D C15D C16D 110.3(19)
C14D C15D H15G 110.3
C16D C15D H15G 108.6
C14D C15D H15H 110.0
C16D C15D H15H 109.7
H15G C15D H15H 107.9
C17A C16A C15A 109.9(16)
C17A C16A H16A 111.1
C15A C16A H16A 109.5
C17A C16A H16B 108.7
C15A C16A H16B 109.4
H16A C16A H16B 108.3
C15B C16B C17B 110.0(17)
C15B C16B H16C 108.7
C17B C16B H16C 109.5
C15B C16B H16D 110.1
C17B C16B H16D 110.1
H16C C16B H16D 108.4
C15C C16C C17C 112.9(18)
C15C C16C H16E 109.6
C17C C16C H16E 108.5
C15C C16C H16F 108.4
C17C C16C H16F 109.9
H16E C16C H16F 107.4
C17D C16D C15D 112.2(18)
C17D C16D H16G 109.4
C15D C16D H16G 109.3
C17D C16D H16H 108.6
C15D C16D H16H 109.5
H16G C16D H16H 107.8
C18A C17A C16A 114.0(19)
C18A C17A H17A 107.4
C16A C17A H17A 108.4
C18A C17A H17B 109.2
C16A C17A H17B 109.9
H17A C17A H17B 107.6
C18B C17B C16B 112.7(18)
C18B C17B H17C 108.9
C16B C17B H17C 108.4
C18B C17B H17D 109.4
C16B C17B H17D 109.5
H17C C17B H17D 107.8
C16C C17C C18C 111.5(18)
C16C C17C H17E 111.2
C18C C17C H17E 110.4
C16C C17C H17F 108.0
C18C C17C H17F 107.4
H17E C17C H17F 108.2
C16D C17D C18D 109.5(17)
C16D C17D H17G 110.1
C18D C17D H17G 110.3
C16D C17D H17H 109.3
C18D C17D H17H 109.4
H17G C17D H17H 108.2
C17A C18A C13A 110.9(16)
C17A C18A H18A 109.7
C13A C18A H18A 109.1
C17A C18A H18B 109.9
C13A C18A H18B 109.4
H18A C18A H18B 107.9
C17B C18B C13B 113.0(16)
C17B C18B H18C 109.0
C13B C18B H18C 108.4
C17B C18B H18D 108.8
C13B C18B H18D 109.7
H18C C18B H18D 107.9
C13C C18C C17C 110.8(15)
C13C C18C H18E 109.4
C17C C18C H18E 110.1
C13C C18C H18F 108.2
C17C C18C H18F 110.5
H18E C18C H18F 107.8
C13D C18D C17D 110.2(16)
C13D C18D H18G 109.9
C17D C18D H18G 109.7
C13D C18D H18H 109.7
C17D C18D H18H 109.3
H18G C18D H18H 108.2
O8A C19A O4A 122.1(14)
O8A C19A C20A 124.8(14)
O4A C19A C20A 113.1(12)
O7B C19B O4B 122.4(15)
O7B C19B C20B 122.8(14)
O4B C19B C20B 114.8(13)
O8C C19C O4C 124.0(14)
O8C C19C C20C 126.5(14)
O4C C19C C20C 109.2(13)
O8D C19D O4D 119.3(16)
O8D C19D C20D 130.7(15)
O4D C19D C20D 110.0(13)
C23A C20A C22A 111.6(15)
C23A C20A C19A 110.3(13)
C22A C20A C19A 111.4(13)
C23A C20A C21A 107.1(15)
C22A C20A C21A 108.5(15)
C19A C20A C21A 107.6(13)
C21B C20B C23B 106.8(16)
C21B C20B C19B 113.3(14)
C23B C20B C19B 107.6(14)
C21B C20B C22B 113.7(17)
C23B C20B C22B 107.5(15)
C19B C20B C22B 107.6(14)
C22C C20C C19C 111.6(13)
C22C C20C C21C 109.9(14)
C19C C20C C21C 109.9(13)
C22C C20C C23C 108.9(15)
C19C C20C C23C 107.2(13)
C21C C20C C23C 109.3(13)
C22D C20D C19D 111.3(15)
C22D C20D C21D 112.1(18)
C19D C20D C21D 103.9(14)
C22D C20D C23D 110.9(16)
C19D C20D C23D 106.0(14)
C21D C20D C23D 112.2(15)
C20A C21A H21A 108.6
C20A C21A H21B 110.3
H21A C21A H21B 109.5
C20A C21A H21C 109.6
H21A C21A H21C 109.5
H21B C21A H21C 109.5
C20B C21B H21D 109.8
C20B C21B H21E 111.0
H21D C21B H21E 109.5
C20B C21B H21F 107.6
H21D C21B H21F 109.5
H21E C21B H21F 109.5
C20C C21C H21G 109.8
C20C C21C H21H 108.6
H21G C21C H21H 109.5
C20C C21C H21I 110.1
H21G C21C H21I 109.5
H21H C21C H21I 109.5
C20D C21D H21J 110.9
C20D C21D H21K 108.6
H21J C21D H21K 109.5
C20D C21D H21L 108.9
H21J C21D H21L 109.5
H21K C21D H21L 109.5
C20A C22A H22A 109.6
C20A C22A H22B 110.3
H22A C22A H22B 109.5
C20A C22A H22C 108.5
H22A C22A H22C 109.5
H22B C22A H22C 109.5
C20B C22B H22D 109.1
C20B C22B H22E 109.5
H22D C22B H22E 109.5
C20B C22B H22F 109.8
H22D C22B H22F 109.5
H22E C22B H22F 109.5
C20C C22C H22G 109.0
C20C C22C H22H 109.9
H22G C22C H22H 109.5
C20C C22C H22I 109.5
H22G C22C H22I 109.5
H22H C22C H22I 109.5
C20D C22D H22J 109.3
C20D C22D H22K 110.2
H22J C22D H22K 109.5
C20D C22D H22L 108.8
H22J C22D H22L 109.5
H22K C22D H22L 109.5
C20A C23A H23A 109.5
C20A C23A H23B 109.9
H23A C23A H23B 109.5
C20A C23A H23C 109.0
H23A C23A H23C 109.5
H23B C23A H23C 109.5
C20B C23B H23D 108.7
C20B C23B H23E 110.1
H23D C23B H23E 109.5
C20B C23B H23F 109.6
H23D C23B H23F 109.5
H23E C23B H23F 109.5
C20C C23C H23G 109.7
C20C C23C H23H 109.7
H23G C23C H23H 109.5
C20C C23C H23I 108.9
H23G C23C H23I 109.5
H23H C23C H23I 109.5
C20D C23D H23J 109.1
C20D C23D H23K 110.0
H23J C23D H23K 109.5
C20D C23D H23L 109.4
H23J C23D H23L 109.5
H23K C23D H23L 109.5
O7A C24A O3A 122.7(17)
O7A C24A C25A 126.6(19)
O3A C24A C25A 109.7(17)
O8B C24B O3B 119.0(18)
O8B C24B C25B 126.1(19)
O3B C24B C25B 114.2(17)
O7C C24C O3C 122.0(16)
O7C C24C C25C 125.4(16)
O3C C24C C25C 112.0(16)
C26A C25A C27A 109.1(18)
C26A C25A C24A 120.2(16)
C27A C25A C24A 108.8(16)
C26A C25A C28A 105.7(19)
C27A C25A C28A 98.1(16)
C24A C25A C28A 112.6(18)
C27B C25B C24B 109.7(18)
C27B C25B C26B 107(2)
C24B C25B C26B 114.7(16)
C27B C25B C28B 107(2)
C24B C25B C28B 110.5(17)
C26B C25B C28B 108.2(17)
C25A C26A H26A 109.0
C25A C26A H26B 109.3
H26A C26A H26B 109.5
C25A C26A H26C 110.1
H26A C26A H26C 109.5
H26B C26A H26C 109.5
C25B C26B H26D 110.5
C25B C26B H26E 109.0
H26D C26B H26E 109.5
C25B C26B H26F 109.0
H26D C26B H26F 109.5
H26E C26B H26F 109.5
C25A C27A H27A 107.5
C25A C27A H27B 109.5
H27A C27A H27B 109.5
C25A C27A H27C 111.4
H27A C27A H27C 109.5
H27B C27A H27C 109.5
C25B C27B H27D 109.8
C25B C27B H27E 110.9
H27D C27B H27E 109.5
C25B C27B H27F 107.7
H27D C27B H27F 109.5
H27E C27B H27F 109.5
C25A C28A H28J 111.0
C25A C28A H28K 109.0
H28J C28A H28K 109.5
C25A C28A H28L 108.4
H28J C28A H28L 109.5
H28K C28A H28L 109.5
C25B C28B H28G 107.9
C25B C28B H28H 109.4
H28G C28B H28H 109.5
C25B C28B H28I 111.1
H28G C28B H28I 109.5
H28H C28B H28I 109.5
C1A O1A C13A 107.3(11)
C13B O1B C1B 109.2(11)
C1C O1C C13C 109.0(12)
C1D O1D C13D 109.7(12)
C13A O2A C2A 104.0(12)
C2B O2B C13B 105.6(11)
C2C O2C C13C 106.2(11)
C13D O2D C2D 106.4(11)
C24A O3A C3A 115.9(13)
C24B O3B C3B 118.7(13)
C24C O3C C3C 119.2(13)
C24D O3D C3D 118.2(14)
C19A O4A C4A 119.5(11)
C19B O4B C4B 120.0(11)
C19C O4C C4C 118.1(11)
C19D O4D C4D 119.8(12)
C5A O5A C7A 106.2(11)
C5B O5B C7B 106.1(10)
C5C O5C C7C 108.9(11)
C5D O5D C7D 107.7(11)
C7A O6A C6A 106.1(11)
C7B O6B C6B 105.4(10)
C6C O6C C7C 107.8(11)
C6D O6D C7D 105.8(10)
O7D C24D O3D 121.6(19)
O7D C24D C25D 127.0(18)
O3D C24D C25D 111.4(17)
C27D C25D C2'D 150(2)
C27D C25D C26D 116.3(12)
C2'D C25D C26D 47.7(14)
C27D C25D C24D 103.6(14)
C2'D C25D C24D 105(2)
C26D C25D C24D 103.7(15)
C27D C25D C3'D 57.3(14)
C2'D C25D C3'D 119.8(14)
C26D C25D C3'D 148.3(19)
C24D C25D C3'D 107.9(17)
C27D C25D C28D 116.3(12)
C2'D C25D C28D 61.1(14)
C26D C25D C28D 106.8(11)
C24D C25D C28D 109.2(14)
C3'D C25D C28D 61.2(13)
C27D C25D C1'D 52.5(14)
C2'D C25D C1'D 114.1(13)
C26D C25D C1'D 67.3(15)
C24D C25D C1'D 99(2)
C3'D C25D C1'D 108.7(12)
C28D C25D C1'D 152(2)
C2'C C25C C27C 47.8(13)
C2'C C25C C28C 140(2)
C27C C25C C28C 117.4(13)
C2'C C25C C3'C 117.8(13)
C27C C25C C3'C 154.7(19)
C28C C25C C3'C 57.4(13)
C2'C C25C C24C 108.7(19)
C27C C25C C24C 103.2(13)
C28C C25C C24C 110.8(15)
C3'C C25C C24C 101.5(16)
C2'C C25C C26C 61.7(14)
C27C C25C C26C 109.4(11)
C28C C25C C26C 115.0(12)
C3'C C25C C26C 60.8(13)
C24C C25C C26C 98.8(15)
C2'C C25C C1'C 112.4(12)
C27C C25C C1'C 69.2(11)
C28C C25C C1'C 51.7(12)
C3'C C25C C1'C 108.9(11)
C24C C25C C1'C 106.6(15)
C26C C25C C1'C 154.3(17)
C25C C26C H26G 109.1
C25C C26C H26H 109.4
H26G C26C H26H 109.5
C25C C26C H26I 109.8
H26G C26C H26I 109.5
H26H C26C H26I 109.5
C25C C27C H27G 109.9
C25C C27C H27H 109.0
H27G C27C H27H 109.5
C25C C27C H27I 109.5
H27G C27C H27I 109.5
H27H C27C H27I 109.5
C25C C28C H28A 109.1
C25C C28C H28B 108.7
H28A C28C H28B 109.5
C25C C28C H28C 110.5
H28A C28C H28C 109.5
H28B C28C H28C 109.5
C25D C26D H26J 109.9
C25D C26D H26K 108.4
H26J C26D H26K 109.5
C25D C26D H26L 110.0
H26J C26D H26L 109.5
H26K C26D H26L 109.5
C25D C27D H27J 109.4
C25D C27D H27K 108.8
H27J C27D H27K 109.5
C25D C27D H27L 110.2
H27J C27D H27L 109.5
H27K C27D H27L 109.5
C25D C28D H28D 111.2
C25D C28D H28E 107.2
H28D C28D H28E 109.5
C25D C28D H28F 110.0
H28D C28D H28F 109.5
H28E C28D H28F 109.5
C25C C1'C H1'1 109.8
C25C C1'C H1'2 110.4
H1'1 C1'C H1'2 109.5
C25C C1'C H1'3 108.3
H1'1 C1'C H1'3 109.5
H1'2 C1'C H1'3 109.5
C25C C2'C H2'1 108.6
C25C C2'C H2'2 109.9
H2'1 C2'C H2'2 109.5
C25C C2'C H2'3 109.9
H2'1 C2'C H2'3 109.5
H2'2 C2'C H2'3 109.5
C25C C3'C H3'1 110.1
C25C C3'C H3'2 109.7
H3'1 C3'C H3'2 109.5
C25C C3'C H3'3 108.6
H3'1 C3'C H3'3 109.5
H3'2 C3'C H3'3 109.5
C25D C1'D H1'4 107.9
C25D C1'D H1'5 109.7
H1'4 C1'D H1'5 109.5
C25D C1'D H1'6 110.8
H1'4 C1'D H1'6 109.5
H1'5 C1'D H1'6 109.5
C25D C2'D H2'4 111.1
C25D C2'D H2'5 108.2
H2'4 C2'D H2'5 109.5
C25D C2'D H2'6 109.1
H2'4 C2'D H2'6 109.5
H2'5 C2'D H2'6 109.5
C25D C3'D H3'4 108.9
C25D C3'D H3'5 109.4
H3'4 C3'D H3'5 109.5
C25D C3'D H3'6 110.1
H3'4 C3'D H3'6 109.5
H3'5 C3'D H3'6 109.5

loop_
_geom_bond_atom_site_label_1
_geom_bond_atom_site_label_2
_geom_bond_distance
C1A O1A 1.451(16)
C1A C6A 1.493(18)
C1A C2A 1.50(2)
C1A H1A 0.9800
C1B O1B 1.414(15)
C1B C6B 1.469(17)
C1B C2B 1.53(2)
C1B H1B 0.9800
C1C O1C 1.421(17)
C1C C6C 1.518(19)
C1C C2C 1.553(19)
C1C H1C 0.9800
C1D O1D 1.419(16)
C1D C6D 1.508(18)
C1D C2D 1.578(19)
C1D H1D 0.9800
C2A O2A 1.406(16)
C2A C3A 1.577(19)
C2A H2A 0.9800
C2B O2B 1.395(16)
C2B C3B 1.579(18)
C2B H2B 0.9800
C2C O2C 1.455(17)
C2C C3C 1.476(19)
C2C H2C 0.9800
C2D O2D 1.471(16)
C2D C3D 1.504(19)
C2D H2D 0.9800
C3A O3A 1.457(16)
C3A C4A 1.506(18)
C3A H3A 0.9800
C3B O3B 1.427(16)
C3B C4B 1.500(18)
C3B H3B 0.9800
C3C O3C 1.439(16)
C3C C4C 1.553(19)
C3C H3C 0.9800
C3D O3D 1.431(17)
C3D C4D 1.546(18)
C3D H3D 0.9800
C4A O4A 1.450(16)
C4A C5A 1.49(2)
C4A H4A 0.9800
C4B O4B 1.461(16)
C4B C5B 1.49(2)
C4B H4B 0.9800
C4C O4C 1.427(16)
C4C C5C 1.51(2)
C4C H4C 0.9800
C4D O4D 1.424(16)
C4D C5D 1.50(2)
C4D H4D 0.9800
C5A O5A 1.435(16)
C5A C6A 1.532(18)
C5A H5A 0.9800
C5B O5B 1.448(16)
C5B C6B 1.526(18)
C5B H5B 0.9800
C5C O5C 1.394(16)
C5C C6C 1.496(19)
C5C H5C 0.9800
C5D O5D 1.384(16)
C5D C6D 1.472(19)
C5D H5D 0.9800
C6A O6A 1.445(16)
C6A H6A 0.9800
C6B O6B 1.454(15)
C6B H6B 0.9800
C6C O6C 1.393(16)
C6C H6C 0.9800
C6D O6D 1.401(16)
C6D H6D 0.9800
C7A O6A 1.414(16)
C7A O5A 1.446(18)
C7A C12A 1.51(2)
C7A C8A 1.56(2)
C7B O6B 1.413(15)
C7B O5B 1.431(16)
C7B C12B 1.48(2)
C7B C8B 1.583(19)
C7C O5C 1.444(17)
C7C O6C 1.463(15)
C7C C12C 1.45(2)
C7C C8C 1.526(18)
C7D O5D 1.456(16)
C7D C12D 1.445(19)
C7D O6D 1.454(15)
C7D C8D 1.504(18)
C8A C9A 1.502(19)
C8A H8A1 0.9700
C8A H8A2 0.9700
C8B C9B 1.515(18)
C8B H8B1 0.9700
C8B H8B2 0.9700
C8C C9C 1.54(2)
C8C H8C1 0.9700
C8C H8C2 0.9700
C8D C9D 1.55(2)
C8D H8D1 0.9700
C8D H8D2 0.9700
C9A C10A 1.57(2)
C9A H9A1 0.9700
C9A H9A2 0.9700
C9B C10B 1.52(2)
C9B H9B1 0.9700
C9B H9B2 0.9700
C9C C10C 1.48(2)
C9C H9C1 0.9700
C9C H9C2 0.9700
C9D C10D 1.48(3)
C9D H9D1 0.9700
C9D H9D2 0.9700
C10A C11A 1.56(2)
C10A H10A 0.9700
C10A H10B 0.9700
C10B C11B 1.55(2)
C10B H10C 0.9700
C10B H10D 0.9700
C10C C11C 1.46(2)
C10C H10E 0.9700
C10C H10F 0.9700
C10D C11D 1.46(2)
C10D H10G 0.9700
C10D H10H 0.9700
C11A C12A 1.50(2)
C11A H11A 0.9700
C11A H11B 0.9700
C11B C12B 1.49(2)
C11B H11C 0.9700
C11B H11D 0.9700
C11C C12C 1.492(19)
C11C H11E 0.9700
C11C H11F 0.9700
C11D C12D 1.522(19)
C11D H11G 0.9700
C11D H11H 0.9700
C12A H12A 0.9700
C12A H12B 0.9700
C12B H12C 0.9700
C12B H12D 0.9700
C12C H12E 0.9700
C12C H12F 0.9700
C12D H12G 0.9700
C12D H12H 0.9700
C13A O2A 1.407(18)
C13A O1A 1.435(19)
C13A C18A 1.55(2)
C13A C14A 1.50(2)
C13B O2B 1.419(17)
C13B O1B 1.442(18)
C13B C14B 1.49(2)
C13B C18B 1.52(2)
C13C O1C 1.444(18)
C13C O2C 1.437(17)
C13C C14C 1.49(2)
C13C C18C 1.54(2)
C13D O1D 1.445(17)
C13D O2D 1.442(17)
C13D C18D 1.46(2)
C13D C14D 1.53(2)
C14A C15A 1.58(2)
C14A H14A 0.9700
C14A H14B 0.9700
C14B C15B 1.61(3)
C14B H14C 0.9700
C14B H14D 0.9700
C14C C15C 1.62(3)
C14C H14E 0.9700
C14C H14F 0.9700
C14D C15D 1.47(2)
C14D H14G 0.9700
C14D H14H 0.9700
C15A C16A 1.50(3)
C15A H15A 0.9700
C15A H15B 0.9700
C15B C16B 1.54(3)
C15B H15C 0.9700
C15B H15D 0.9700
C15C C16C 1.51(3)
C15C H15E 0.9700
C15C H15F 0.9700
C15D C16D 1.51(3)
C15D H15G 0.9700
C15D H15H 0.9700
C16A C17A 1.50(3)
C16A H16A 0.9700
C16A H16B 0.9700
C16B C17B 1.52(3)
C16B H16C 0.9700
C16B H16D 0.9700
C16C C17C 1.47(3)
C16C H16E 0.9700
C16C H16F 0.9700
C16D C17D 1.54(3)
C16D H16G 0.9700
C16D H16H 0.9700
C17A C18A 1.45(2)
C17A H17A 0.9700
C17A H17B 0.9700
C17B C18B 1.41(2)
C17B H17C 0.9700
C17B H17D 0.9700
C17C C18C 1.49(2)
C17C H17E 0.9700
C17C H17F 0.9700
C17D C18D 1.61(2)
C17D H17G 0.9700
C17D H17H 0.9700
C18A H18A 0.9700
C18A H18B 0.9700
C18B H18C 0.9700
C18B H18D 0.9700
C18C H18E 0.9700
C18C H18F 0.9700
C18D H18G 0.9700
C18D H18H 0.9700
C19A O8A 1.205(15)
C19A O4A 1.331(16)
C19A C20A 1.52(2)
C19B O7B 1.214(16)
C19B O4B 1.329(15)
C19B C20B 1.51(2)
C19C O8C 1.204(16)
C19C O4C 1.344(16)
C19C C20C 1.50(2)
C19D O8D 1.185(17)
C19D O4D 1.394(16)
C19D C20D 1.51(2)
C20A C23A 1.47(2)
C20A C22A 1.48(2)
C20A C21A 1.58(2)
C20B C21B 1.49(2)
C20B C23B 1.51(2)
C20B C22B 1.53(2)
C20C C22C 1.49(2)
C20C C21C 1.55(2)
C20C C23C 1.59(2)
C20D C22D 1.46(2)
C20D C21D 1.56(2)
C20D C23D 1.57(2)
C21A H21A 0.9600
C21A H21B 0.9600
C21A H21C 0.9600
C21B H21D 0.9600
C21B H21E 0.9600
C21B H21F 0.9600
C21C H21G 0.9600
C21C H21H 0.9600
C21C H21I 0.9600
C21D H21J 0.9600
C21D H21K 0.9600
C21D H21L 0.9600
C22A H22A 0.9600
C22A H22B 0.9600
C22A H22C 0.9600
C22B H22D 0.9600
C22B H22E 0.9600
C22B H22F 0.9600
C22C H22G 0.9600
C22C H22H 0.9600
C22C H22I 0.9600
C22D H22J 0.9600
C22D H22K 0.9600
C22D H22L 0.9600
C23A H23A 0.9600
C23A H23B 0.9600
C23A H23C 0.9600
C23B H23D 0.9600
C23B H23E 0.9600
C23B H23F 0.9600
C23C H23G 0.9600
C23C H23H 0.9600
C23C H23I 0.9600
C23D H23J 0.9600
C23D H23K 0.9600
C23D H23L 0.9600
C24A O7A 1.14(2)
C24A O3A 1.357(19)
C24A C25A 1.48(2)
C24B O8B 1.167(19)
C24B O3B 1.36(2)
C24B C25B 1.46(2)
C24C O7C 1.239(19)
C24C O3C 1.32(2)
C24C C25C 1.56(2)
C25A C26A 1.44(2)
C25A C27A 1.40(2)
C25A C28A 1.64(3)
C25B C27B 1.46(2)
C25B C26B 1.43(2)
C25B C28B 1.54(3)
C26A H26A 0.9600
C26A H26B 0.9600
C26A H26C 0.9600
C26B H26D 0.9600
C26B H26E 0.9600
C26B H26F 0.9600
C27A H27A 0.9600
C27A H27B 0.9600
C27A H27C 0.9600
C27B H27D 0.9600
C27B H27E 0.9600
C27B H27F 0.9600
C28A H28J 0.9600
C28A H28K 0.9600
C28A H28L 0.9600
C28B H28G 0.9600
C28B H28H 0.9600
C28B H28I 0.9600
O3D C24D 1.32(2)
O7D C24D 1.22(2)
C24D C25D 1.54(2)
C25D C27D 1.534(9)
C25D C2'D 1.540(10)
C25D C26D 1.554(9)
C25D C3'D 1.564(9)
C25D C28D 1.586(9)
C25D C1'D 1.582(10)
C25C C2'C 1.545(10)
C25C C27C 1.552(9)
C25C C28C 1.541(9)
C25C C3'C 1.555(10)
C25C C26C 1.584(9)
C25C C1'C 1.600(9)
C26C H26G 0.9600
C26C H26H 0.9600
C26C H26I 0.9600
C27C H27G 0.9600
C27C H27H 0.9600
C27C H27I 0.9600
C28C H28A 0.9600
C28C H28B 0.9600
C28C H28C 0.9600
C26D H26J 0.9600
C26D H26K 0.9600
C26D H26L 0.9600
C27D H27J 0.9600
C27D H27K 0.9600
C27D H27L 0.9600
C28D H28D 0.9600
C28D H28E 0.9600
C28D H28F 0.9600
C1'C H1'1 0.9600
C1'C H1'2 0.9600
C1'C H1'3 0.9600
C2'C H2'1 0.9600
C2'C H2'2 0.9600
C2'C H2'3 0.9600
C3'C H3'1 0.9600
C3'C H3'2 0.9600
C3'C H3'3 0.9600
C1'D H1'4 0.9600
C1'D H1'5 0.9600
C1'D H1'6 0.9600
C2'D H2'4 0.9600
C2'D H2'5 0.9600
C2'D H2'6 0.9600
C3'D H3'4 0.9600
C3'D H3'5 0.9600
C3'D H3'6 0.9600

loop_
_geom_torsion_atom_site_label_1
_geom_torsion_atom_site_label_2
_geom_torsion_atom_site_label_3
_geom_torsion_atom_site_label_4
_geom_torsion
O1A C1A C2A O2A -33.9(13)
C6A C1A C2A O2A 83.9(14)
O1A C1A C2A C3A -154.8(12)
C6A C1A C2A C3A -37.0(17)
O1B C1B C2B O2B 35.0(13)
C6B C1B C2B O2B -86.3(13)
O1B C1B C2B C3B 155.8(12)
C6B C1B C2B C3B 34.6(17)
O1C C1C C2C O2C 30.1(13)
C6C C1C C2C O2C -89.9(13)
O1C C1C C2C C3C 154.2(13)
C6C C1C C2C C3C 34.2(19)
O1D C1D C2D O2D 31.1(13)
C6D C1D C2D O2D -89.1(13)
O1D C1D C2D C3D 152.6(13)
C6D C1D C2D C3D 32.4(19)
O2A C2A C3A O3A 34.0(16)
C1A C2A C3A O3A 150.7(12)
O2A C2A C3A C4A -88.0(16)
C1A C2A C3A C4A 28.8(19)
O2B C2B C3B O3B -34.0(16)
C1B C2B C3B O3B -149.1(12)
O2B C2B C3B C4B 87.1(16)
C1B C2B C3B C4B -28.0(18)
O2C C2C C3C O3C -31.9(17)
C1C C2C C3C O3C -149.8(13)
O2C C2C C3C C4C 90.3(16)
C1C C2C C3C C4C -28(2)
O2D C2D C3D O3D -32.2(16)
C1D C2D C3D O3D -147.9(13)
O2D C2D C3D C4D 91.6(16)
C1D C2D C3D C4D -24(2)
O3A C3A C4A O4A 75.8(13)
C2A C3A C4A O4A -160.6(12)
O3A C3A C4A C5A -164.4(11)
C2A C3A C4A C5A -40.8(17)
O3B C3B C4B O4B -76.2(13)
C2B C3B C4B O4B 160.5(12)
O3B C3B C4B C5B 165.4(11)
C2B C3B C4B C5B 42.1(17)
O3C C3C C4C O4C -77.3(13)
C2C C3C C4C O4C 158.0(13)
O3C C3C C4C C5C 161.8(12)
C2C C3C C4C C5C 37.1(18)
O3D C3D C4D O4D -78.1(14)
C2D C3D C4D O4D 156.5(13)
O3D C3D C4D C5D 159.2(12)
C2D C3D C4D C5D 33.9(18)
O4A C4A C5A O5A -71.2(16)
C3A C4A C5A O5A 174.9(11)
O4A C4A C5A C6A 176.1(11)
C3A C4A C5A C6A 62.2(14)
O4B C4B C5B O5B 72.1(15)
C3B C4B C5B O5B -174.9(11)
O4B C4B C5B C6B -175.9(11)
C3B C4B C5B C6B -62.9(15)
O4C C4C C5C O5C 69.9(17)
C3C C4C C5C O5C -173.8(12)
O4C C4C C5C C6C -174.2(11)
C3C C4C C5C C6C -57.9(16)
O4D C4D C5D O5D 66.9(17)
C3D C4D C5D O5D -176.7(13)
O4D C4D C5D C6D -174.4(11)
C3D C4D C5D C6D -58.0(17)
O1A C1A C6A O6A -73.8(15)
C2A C1A C6A O6A 174.3(12)
O1A C1A C6A C5A 172.9(12)
C2A C1A C6A C5A 60.9(16)
O5A C5A C6A O6A 39.3(13)
C4A C5A C6A O6A 160.1(11)
O5A C5A C6A C1A 162.2(12)
C4A C5A C6A C1A -77.0(15)
O1B C1B C6B O6B 72.3(16)
C2B C1B C6B O6B -174.1(12)
O1B C1B C6B C5B -172.6(12)
C2B C1B C6B C5B -59.0(15)
O5B C5B C6B O6B -39.0(12)
C4B C5B C6B O6B -159.7(11)
O5B C5B C6B C1B -163.2(11)
C4B C5B C6B C1B 76.1(14)
O5C C5C C6C O6C -37.4(14)
C4C C5C C6C O6C -161.1(11)
O5C C5C C6C C1C -162.7(12)
C4C C5C C6C C1C 73.5(16)
O1C C1C C6C O6C 72.0(17)
C2C C1C C6C O6C -173.6(13)
O1C C1C C6C C5C -170.3(12)
C2C C1C C6C C5C -55.9(17)
O5D C5D C6D O6D -37.1(15)
C4D C5D C6D O6D -162.9(11)
O5D C5D C6D C1D -160.8(12)
C4D C5D C6D C1D 73.4(16)
O1D C1D C6D O6D 73.2(17)
C2D C1D C6D O6D -172.5(12)
O1D C1D C6D C5D -168.9(13)
C2D C1D C6D C5D -54.6(16)
O6A C7A C8A C9A 179.2(12)
O5A C7A C8A C9A -63.0(17)
C12A C7A C8A C9A 57.7(18)
O6B C7B C8B C9B -178.0(12)
O5B C7B C8B C9B 65.0(15)
C12B C7B C8B C9B -55.3(16)
O5C C7C C8C C9C -71.0(16)
O6C C7C C8C C9C 176.7(13)
C12C C7C C8C C9C 51.7(17)
O5D C7D C8D C9D -70.4(18)
C12D C7D C8D C9D 52.3(19)
O6D C7D C8D C9D 176.4(14)
C7A C8A C9A C10A -56.7(19)
C7B C8B C9B C10B 54.5(18)
C7C C8C C9C C10C -51(2)
C7D C8D C9D C10D -53(2)
C8A C9A C10A C11A 54.5(19)
C8B C9B C10B C11B -52(2)
C8C C9C C10C C11C 55(2)
C8D C9D C10D C11D 56(2)
C9A C10A C11A C12A -55(2)
C9B C10B C11B C12B 52(2)
C9C C10C C11C C12C -56(2)
C9D C10D C11D C12D -56(2)
O6A C7A C12A C11A -176.9(13)
O5A C7A C12A C11A 63.1(18)
C8A C7A C12A C11A -58.7(18)
C10A C11A C12A C7A 59(2)
O6B C7B C12B C11B 174.5(12)
O5B C7B C12B C11B -63.1(17)
C8B C7B C12B C11B 56.1(17)
C10B C11B C12B C7B -55.9(19)
O5C C7C C12C C11C 66.3(17)
O6C C7C C12C C11C -179.2(13)
C8C C7C C12C C11C -53.5(18)
C10C C11C C12C C7C 55(2)
O5D C7D C12D C11D 65.9(17)
O6D C7D C12D C11D -177.5(13)
C8D C7D C12D C11D -53.2(18)
C10D C11D C12D C7D 54(2)
O2A C13A C14A C15A 66(2)
O1A C13A C14A C15A -175.6(15)
C18A C13A C14A C15A -54(2)
O2B C13B C14B C15B -67(2)
O1B C13B C14B C15B 178.2(15)
C18B C13B C14B C15B 55(2)
O1C C13C C14C C15C -175.7(14)
O2C C13C C14C C15C 70.2(18)
C18C C13C C14C C15C -53(2)
O1D C13D C14D C15D 179.8(16)
O2D C13D C14D C15D -65(2)
C18D C13D C14D C15D 58(2)
C13A C14A C15A C16A 54(2)
C13B C14B C15B C16B -55(2)
C13C C14C C15C C16C 53(2)
C13D C14D C15D C16D -58(2)
C14A C15A C16A C17A -53(2)
C14B C15B C16B C17B 54(2)
C14C C15C C16C C17C -58(2)
C14D C15D C16D C17D 58(3)
C15A C16A C17A C18A 57(2)
C15B C16B C17B C18B -57(2)
C15C C16C C17C C18C 59(2)
C15D C16D C17D C18D -54(3)
C16A C17A C18A C13A -59(2)
O2A C13A C18A C17A -66.4(19)
O1A C13A C18A C17A 176.5(15)
C14A C13A C18A C17A 57(2)
C16B C17B C18B C13B 58(2)
O2B C13B C18B C17B 67.1(19)
O1B C13B C18B C17B -179.1(15)
C14B C13B C18B C17B -58(2)
O1C C13C C18C C17C 177.1(15)
O2C C13C C18C C17C -66.5(19)
C14C C13C C18C C17C 55(2)
C16C C17C C18C C13C -55(2)
O1D C13D C18D C17D -174.8(14)
O2D C13D C18D C17D 70.7(18)
C14D C13D C18D C17D -54(2)
C16D C17D C18D C13D 51(2)
O8A C19A C20A C23A -116.6(18)
O4A C19A C20A C23A 63.5(18)
O8A C19A C20A C22A 8(2)
O4A C19A C20A C22A -171.9(16)
O8A C19A C20A C21A 126.8(17)
O4A C19A C20A C21A -53.1(17)
O7B C19B C20B C21B -1(3)
O4B C19B C20B C21B 175.6(16)
O7B C19B C20B C23B 116.3(17)
O4B C19B C20B C23B -66.5(18)
O7B C19B C20B C22B -128.0(17)
O4B C19B C20B C22B 49.1(19)
O8C C19C C20C C22C -129.6(18)
O4C C19C C20C C22C 56.2(18)
O8C C19C C20C C21C 108.2(19)
O4C C19C C20C C21C -65.9(16)
O8C C19C C20C C23C -10(2)
O4C C19C C20C C23C 175.4(13)
O8D C19D C20D C22D -128(2)
O4D C19D C20D C22D 51.2(19)
O8D C19D C20D C21D -7(3)
O4D C19D C20D C21D 172.0(15)
O8D C19D C20D C23D 111(2)
O4D C19D C20D C23D -69.5(17)
O7A C24A C25A C26A 129(3)
O3A C24A C25A C26A -39(2)
O7A C24A C25A C27A -104(3)
O3A C24A C25A C27A 87.5(19)
O7A C24A C25A C28A 4(3)
O3A C24A C25A C28A -164.8(15)
O8B C24B C25B C27B 95(3)
O3B C24B C25B C27B -76(2)
O8B C24B C25B C26B -145(2)
O3B C24B C25B C26B 44(2)
O8B C24B C25B C28B -23(3)
O3B C24B C25B C28B 167.1(18)
C6A C1A O1A C13A -102.6(14)
C2A C1A O1A C13A 14.0(15)
O2A C13A O1A C1A 10.7(16)
C18A C13A O1A C1A 129.0(14)
C14A C13A O1A C1A -111.1(15)
O2B C13B O1B C1B -10.4(16)
C14B C13B O1B C1B 110.3(15)
C18B C13B O1B C1B -126.7(14)
C6B C1B O1B C13B 103.1(15)
C2B C1B O1B C13B -14.8(15)
C6C C1C O1C C13C 103.0(15)
C2C C1C O1C C13C -12.4(15)
O2C C13C O1C C1C -10.7(17)
C14C C13C O1C C1C -125.9(14)
C18C C13C O1C C1C 109.1(14)
C6D C1D O1D C13D 102.0(15)
C2D C1D O1D C13D -13.5(15)
O2D C13D O1D C1D -10.3(16)
C18D C13D O1D C1D -126.7(15)
C14D C13D O1D C1D 109.0(14)
O1A C13A O2A C2A -32.9(15)
C18A C13A O2A C2A -152.8(13)
C14A C13A O2A C2A 86.6(16)
C1A C2A O2A C13A 41.4(14)
C3A C2A O2A C13A 165.0(13)
C1B C2B O2B C13B -42.9(14)
C3B C2B O2B C13B -166.5(12)
O1B C13B O2B C2B 34.2(15)
C14B C13B O2B C2B -82.6(17)
C18B C13B O2B C2B 153.4(13)
C3C C2C O2C C13C -166.0(13)
C1C C2C O2C C13C -37.2(14)
O1C C13C O2C C2C 31.2(16)
C14C C13C O2C C2C 147.2(13)
C18C C13C O2C C2C -87.5(14)
O1D C13D O2D C2D 31.8(15)
C18D C13D O2D C2D 148.4(13)
C14D C13D O2D C2D -85.9(15)
C3D C2D O2D C13D -166.6(12)
C1D C2D O2D C13D -38.1(13)
O7A C24A O3A C3A 10(3)
C25A C24A O3A C3A 179.3(12)
C4A C3A O3A C24A -153.0(12)
C2A C3A O3A C24A 77.3(16)
O8B C24B O3B C3B 5(3)
C25B C24B O3B C3B 175.9(14)
C4B C3B O3B C24B 151.3(13)
C2B C3B O3B C24B -80.7(17)
O7C C24C O3C C3C 0(3)
C25C C24C O3C C3C 172.3(12)
C2C C3C O3C C24C -80.5(18)
C4C C3C O3C C24C 149.2(14)
C2D C3D O3D C24D -79.3(18)
C4D C3D O3D C24D 151.7(14)
O8A C19A O4A C4A -6(2)
C20A C19A O4A C4A 174.0(13)
C5A C4A O4A C19A 100.7(15)
C3A C4A O4A C19A -143.6(13)
O7B C19B O4B C4B 6(2)
C20B C19B O4B C4B -171.3(13)
C3B C4B O4B C19B 143.8(12)
C5B C4B O4B C19B -99.9(15)
O8C C19C O4C C4C 15(2)
C20C C19C O4C C4C -170.7(12)
C5C C4C O4C C19C -104.3(15)
C3C C4C O4C C19C 139.1(12)
O8D C19D O4D C4D 10(2)
C20D C19D O4D C4D -169.2(13)
C5D C4D O4D C19D -101.8(16)
C3D C4D O4D C19D 139.6(13)
C4A C5A O5A C7A -144.8(12)
C6A C5A O5A C7A -29.3(14)
O6A C7A O5A C5A 8.5(15)
C12A C7A O5A C5A 130.6(13)
C8A C7A O5A C5A -108.2(13)
C4B C5B O5B C7B 142.9(12)
C6B C5B O5B C7B 28.6(13)
O6B C7B O5B C5B -7.4(15)
C12B C7B O5B C5B -132.1(13)
C8B C7B O5B C5B 107.4(12)
C4C C5C O5C C7C 149.5(13)
C6C C5C O5C C7C 29.5(15)
O6C C7C O5C C5C -10.8(15)
C12C C7C O5C C5C 107.6(14)
C8C C7C O5C C5C -128.3(13)
C4D C5D O5D C7D 150.9(13)
C6D C5D O5D C7D 27.8(15)
C12D C7D O5D C5D 110.5(14)
O6D C7D O5D C5D -9.0(14)
C8D C7D O5D C5D -125.9(13)
O5A C7A O6A C6A 17.7(15)
C12A C7A O6A C6A -102.8(14)
C8A C7A O6A C6A 137.1(12)
C1A C6A O6A C7A -152.3(13)
C5A C6A O6A C7A -34.7(13)
O5B C7B O6B C6B -18.4(15)
C12B C7B O6B C6B 104.4(13)
C8B C7B O6B C6B -134.7(11)
C1B C6B O6B C7B 155.4(13)
C5B C6B O6B C7B 35.0(13)
C5C C6C O6C C7C 31.4(15)
C1C C6C O6C C7C 154.0(13)
O5C C7C O6C C6C -14.0(15)
C12C C7C O6C C6C -133.3(13)
C8C C7C O6C C6C 99.8(14)
C5D C6D O6D C7D 31.5(14)
C1D C6D O6D C7D 153.4(12)
O5D C7D O6D C6D -14.7(14)
C12D C7D O6D C6D -135.4(13)
C8D C7D O6D C6D 98.8(14)
C3D O3D C24D O7D -3(3)
C3D O3D C24D C25D 176.2(12)
O7D C24D C25D C27D -71(3)
O3D C24D C25D C27D 109.1(18)
O7D C24D C25D C2'D 100(3)
O3D C24D C25D C2'D -80(2)
O7D C24D C25D C26D 50(3)
O3D C24D C25D C26D -129.0(17)
O7D C24D C25D C3'D -131(2)
O3D C24D C25D C3'D 49(2)
O7D C24D C25D C28D 164(2)
O3D C24D C25D C28D -15(2)
O7D C24D C25D C1'D -18(3)
O3D C24D C25D C1'D 162.4(17)
O7C C24C C25C C2'C 22(2)
O3C C24C C25C C2'C -149.7(17)
O7C C24C C25C C27C 72(2)
O3C C24C C25C C27C -100.2(16)
O7C C24C C25C C28C -162(2)
O3C C24C C25C C28C 26(2)
O7C C24C C25C C3'C -102(2)
O3C C24C C25C C3'C 85.5(18)
O7C C24C C25C C26C -41(2)
O3C C24C C25C C26C 147.3(16)
O7C C24C C25C C1'C 144(2)
O3C C24C C25C C1'C -28.4(18)
